data_2217135
loop_
_publ_author_name
'Uwe Monkowius'
'Stefan Ritter'
'Burkhard K\"onig'
'Hartmut Yersin'
'Manfred Zabel'

_publ_section_title
;{Bis[2-(diphenylphosphanyl)phenyl]
 ether-\k^2^<i>P,P</i>'}(1,1'-dibenzyl-1<i>H</i>,1'<i>H</i>-4,4'bi-1,2,3-triazole-\k^2^<i>N^3^,N</i>^3'^)copper(I)
 hexafluoridophosphate dichloromethane hemisolvate
;
_journal_coeditor_code IM2049
_journal_issue 1
_journal_name_full 'Acta Crystallographica Section E'
_journal_page_first m195
_journal_page_last m195
_journal_paper_doi 10.1107/S1600536807066342
_journal_volume 64
_journal_year 2008
_chemical_formula_iupac '[Cu (C18 H16 N6) (C36 H28 O P2)] P F6, 0.5C H2 Cl2'
_chemical_formula_moiety 'C54 H44 Cu N6 O P2 +, F6 P -, 0.5(C H2 Cl2)'
_chemical_formula_sum 'C54.5 H45 Cl Cu F6 N6 O P3'
_chemical_formula_weight 1105.88
_chemical_name_systematic
;{Bis[2-(diphenylphosphanyl)phenyl]
ether-\k^2^<i>P,P'</i>}(1,1'-dibenzyl-1<i>H</i>,1'<i>H</i>-4,4'-bi-
1,2,3-triazole-\k^2^<i>N,N'</i>)copper(I)
 hexafluoridophosphate dichloromethane
hemisolvate
;
_space_group_IT_number 2
_symmetry_cell_setting triclinic
_symmetry_space_group_name_Hall '-P 1'
_symmetry_space_group_name_H-M 'P -1'
_atom_sites_solution_hydrogens geom
_atom_sites_solution_primary direct
_atom_sites_solution_secondary difmap
_cell_angle_alpha 83.300(10)
_cell_angle_beta 87.330(10)
_cell_angle_gamma 71.990(10)
_cell_formula_units_Z 4
_cell_length_a 13.5660(10)
_cell_length_b 14.3710(10)
_cell_length_c 29.021(3)
_cell_measurement_reflns_used 8000
_cell_measurement_temperature 123
_cell_measurement_theta_max 26.88
_cell_measurement_theta_min 1.95
_cell_volume 5343.5(8)
_computing_cell_refinement 'IPDS Software (Stoe, 1998)'
_computing_data_collection 'IPDS Software (Stoe, 1998)'
_computing_data_reduction 'IPDS Software (Stoe, 1998)'
_computing_molecular_graphics 'PLATON (Spek, 2003)'
_computing_publication_material 'PLATON (Spek, 2003)'
_computing_structure_refinement 'SHELXL97 (Sheldrick, 1997)'
_computing_structure_solution 'SIR97 (Altomare et al., 1999)'
_diffrn_ambient_temperature 123.0(10)
_diffrn_measured_fraction_theta_full 0.926
_diffrn_measured_fraction_theta_max 0.926
_diffrn_measurement_device_type 'Stoe IPDS diffractometer'
_diffrn_measurement_method rotation
_diffrn_radiation_monochromator graphite
_diffrn_radiation_source 'fine-focus sealed tube'
_diffrn_radiation_type 'Mo K\a'
_diffrn_radiation_wavelength 0.71073
_diffrn_reflns_av_R_equivalents 0.0501
_diffrn_reflns_av_sigmaI/netI 0.0936
_diffrn_reflns_limit_h_max 16
_diffrn_reflns_limit_h_min -16
_diffrn_reflns_limit_k_max 18
_diffrn_reflns_limit_k_min -18
_diffrn_reflns_limit_l_max 36
_diffrn_reflns_limit_l_min -36
_diffrn_reflns_number 49713
_diffrn_reflns_reduction_process
;
;
_diffrn_reflns_theta_full 26.88
_diffrn_reflns_theta_max 26.88
_diffrn_reflns_theta_min 1.95
_diffrn_standards_decay_% 0
_diffrn_standards_interval_count 0
_diffrn_standards_interval_time 0
_diffrn_standards_number 0
_exptl_absorpt_coefficient_mu 0.614
_exptl_absorpt_correction_T_max 0.9415
_exptl_absorpt_correction_T_min 0.8457
_exptl_absorpt_correction_type analytical
_exptl_absorpt_process_details '(X-SHAPE and X-RED; Stoe, 1998)'
_exptl_crystal_colour colourless
_exptl_crystal_density_diffrn 1.375
_exptl_crystal_density_method 'Not Measured'
_exptl_crystal_description prism
_exptl_crystal_F_000 2268
_exptl_crystal_size_max 0.390
_exptl_crystal_size_mid 0.220
_exptl_crystal_size_min 0.140
_refine_diff_density_max 1.651
_refine_diff_density_min -0.323
_refine_ls_extinction_method none
_refine_ls_goodness_of_fit_ref 0.826
_refine_ls_hydrogen_treatment constr
_refine_ls_matrix_type full
_refine_ls_number_parameters 1306
_refine_ls_number_reflns 21326
_refine_ls_number_restraints 0
_refine_ls_restrained_S_all 0.826
_refine_ls_R_factor_all 0.0805
_refine_ls_R_factor_gt 0.0446
_refine_ls_shift/su_max 0.007
_refine_ls_shift/su_mean 0.001
_refine_ls_structure_factor_coef Fsqd
_refine_ls_weighting_details 'calc w=1/[\s^2^(Fo^2^)+(0.0577P)^2^]         where P=(Fo^2^+2Fc^2^)/3'
_refine_ls_weighting_scheme calc
_refine_ls_wR_factor_gt 0.1010
_refine_ls_wR_factor_ref 0.1092
_reflns_number_gt 12619
_reflns_number_total 21326
_reflns_threshold_expression I>2\s(I)
_cod_data_source_file im2049.cif
_cod_data_source_block I
_cod_depositor_comments
;
The following automatic conversions were performed:
'_symmetry_cell_setting' value 'Triclinic' changed to 'triclinic'
according to '/home/saulius/struct/CIF-dictionaries/cif_core.dic'
dictionary named 'cif_core.dic' version 2.4.1 from 2010-06-29.

Automatic conversion script
Id: cif_fix_enum 1527 2010-12-29 10:47:43Z saulius 

The following automatic conversions were performed:

'_symmetry_cell_setting' value 'Triclinic' changed to 'triclinic'
according to /home/saulius/struct/CIF-dictionaries/cif_core.dic
dictionary named 'cif_core.dic' version 2.4.1 from 2010-06-29.

Automatic conversion script
Id: cif_fix_values 1715 2011-07-08 13:25:40Z adriana 
;
_cod_original_cell_volume 5343.3(9)
_cod_original_formula_sum 'C54.5 H45 Cl1 Cu1 F6 N6 O1 P3'
_cod_database_code 2217135
_cod_database_fobs_code 2217135

loop_
_symmetry_equiv_pos_site_id
_symmetry_equiv_pos_as_xyz
1 x,y,z
2 -x,-y,-z

loop_
_atom_site_aniso_label
_atom_site_aniso_U_11
_atom_site_aniso_U_22
_atom_site_aniso_U_33
_atom_site_aniso_U_12
_atom_site_aniso_U_13
_atom_site_aniso_U_23
Cu1 0.0207(2) 0.0232(2) 0.0257(2) -0.0052(2) 0.0000(2) -0.00440(10)
P1 0.0183(5) 0.0214(4) 0.0252(4) -0.0046(3) -0.0033(3) -0.0039(3)
P2 0.0219(5) 0.0241(4) 0.0209(4) -0.0080(3) -0.0011(3) -0.0010(3)
O1 0.0208(13) 0.0217(10) 0.0267(11) -0.0051(9) -0.0056(9) -0.0019(8)
N1 0.0257(17) 0.0223(12) 0.0235(13) -0.0075(11) 0.0013(11) 0.0009(10)
N2 0.0290(19) 0.0251(13) 0.0313(14) -0.0075(12) 0.0069(12) 0.0005(11)
N3 0.0294(19) 0.0275(13) 0.0339(15) -0.0090(12) 0.0089(12) 0.0016(11)
N4 0.0251(17) 0.0194(11) 0.0250(13) -0.0057(11) -0.0004(11) -0.0019(9)
N5 0.0260(17) 0.0237(12) 0.0262(13) -0.0072(11) -0.0006(11) -0.0036(10)
N6 0.0273(17) 0.0213(12) 0.0258(13) -0.0054(11) -0.0023(11) -0.0035(10)
C1 0.0182(19) 0.0226(14) 0.0306(16) -0.0030(12) -0.0030(13) -0.0055(12)
C2 0.025(2) 0.0279(15) 0.0333(17) -0.0054(14) -0.0029(14) -0.0058(13)
C3 0.031(2) 0.0357(17) 0.0366(18) -0.0109(15) -0.0064(15) -0.0118(14)
C4 0.029(2) 0.0323(17) 0.051(2) -0.0114(15) -0.0030(16) -0.0132(15)
C5 0.031(2) 0.0334(17) 0.0392(19) -0.0151(15) 0.0024(15) -0.0049(14)
C6 0.026(2) 0.0296(16) 0.0322(17) -0.0085(14) -0.0039(14) -0.0064(13)
C7 0.024(2) 0.0276(15) 0.0259(15) -0.0093(13) -0.0072(13) -0.0024(12)
C8 0.029(2) 0.0315(16) 0.0331(17) -0.0103(14) -0.0056(14) -0.0029(13)
C9 0.047(3) 0.0312(18) 0.047(2) -0.0099(17) -0.0224(19) 0.0057(15)
C10 0.054(3) 0.046(2) 0.039(2) -0.022(2) -0.022(2) 0.0145(17)
C11 0.045(3) 0.067(3) 0.0333(19) -0.021(2) -0.0055(18) 0.0051(18)
C12 0.030(2) 0.0434(19) 0.0304(18) -0.0045(16) -0.0039(15) 0.0016(14)
C13 0.024(2) 0.0246(14) 0.0202(14) -0.0041(13) -0.0033(12) -0.0042(11)
C14 0.023(2) 0.0229(14) 0.0218(14) -0.0051(13) -0.0012(12) -0.0071(11)
C15 0.023(2) 0.0325(16) 0.0329(17) -0.0089(14) -0.0051(14) -0.0103(13)
C16 0.025(2) 0.0292(16) 0.047(2) 0.0058(14) -0.0096(16) -0.0157(14)
C17 0.034(2) 0.0226(15) 0.0421(19) -0.0024(14) -0.0094(16) -0.0099(13)
C18 0.029(2) 0.0256(15) 0.0329(17) -0.0088(14) -0.0038(14) -0.0090(12)
C19 0.0195(19) 0.0197(13) 0.0215(14) -0.0051(12) 0.0004(12) 0.0014(11)
C20 0.028(2) 0.0261(15) 0.0249(15) -0.0075(13) -0.0048(13) 0.0003(12)
C21 0.023(2) 0.0236(14) 0.0360(17) -0.0080(13) -0.0038(14) -0.0023(12)
C22 0.021(2) 0.0240(14) 0.0327(17) -0.0079(13) 0.0020(13) 0.0021(12)
C23 0.022(2) 0.0242(14) 0.0247(15) -0.0053(13) 0.0006(13) -0.0001(11)
C24 0.0189(19) 0.0182(13) 0.0244(15) -0.0034(12) -0.0050(12) 0.0001(11)
C25 0.028(2) 0.0324(16) 0.0233(15) -0.0130(14) 0.0011(13) -0.0029(12)
C26 0.035(2) 0.0459(19) 0.0239(16) -0.0114(16) 0.0020(14) -0.0025(14)
C27 0.045(3) 0.071(3) 0.0214(17) -0.025(2) 0.0014(16) -0.0063(16)
C28 0.057(3) 0.063(3) 0.0328(19) -0.034(2) 0.0092(18) -0.0199(17)
C29 0.060(3) 0.0355(18) 0.043(2) -0.0193(18) 0.0033(19) -0.0156(16)
C30 0.040(2) 0.0338(17) 0.0340(18) -0.0137(16) -0.0027(16) -0.0047(14)
C31 0.028(2) 0.0272(15) 0.0215(15) -0.0110(14) -0.0001(13) -0.0007(12)
C32 0.032(2) 0.0310(16) 0.0309(17) -0.0085(15) 0.0046(14) 0.0041(13)
C33 0.032(2) 0.0365(18) 0.0373(19) 0.0020(16) 0.0062(16) 0.0035(15)
C34 0.049(3) 0.0251(16) 0.0280(17) -0.0055(16) 0.0045(15) 0.0020(13)
C35 0.045(3) 0.0329(18) 0.044(2) -0.0188(18) -0.0040(18) 0.0083(15)
C36 0.029(2) 0.0348(18) 0.0416(19) -0.0118(15) 0.0007(16) 0.0039(15)
C37 0.028(2) 0.0305(16) 0.0323(17) -0.0060(14) 0.0058(14) -0.0024(13)
C38 0.025(2) 0.0238(14) 0.0207(14) -0.0062(13) -0.0019(12) -0.0012(11)
C39 0.022(2) 0.0233(14) 0.0207(14) -0.0040(12) -0.0017(12) -0.0005(11)
C40 0.027(2) 0.0257(15) 0.0215(15) -0.0050(13) 0.0024(13) -0.0045(12)
C41 0.036(3) 0.0326(18) 0.052(2) -0.0131(16) 0.0185(17) 0.0039(15)
C42 0.023(2) 0.0291(17) 0.057(2) -0.0089(15) 0.0105(16) 0.0004(15)
C43 0.023(2) 0.0289(17) 0.083(3) -0.0082(15) -0.005(2) 0.0089(18)
C44 0.030(3) 0.048(2) 0.091(3) -0.0153(19) -0.019(2) 0.007(2)
C45 0.029(3) 0.053(2) 0.089(3) -0.021(2) -0.005(2) -0.010(2)
C46 0.033(3) 0.0292(18) 0.088(3) -0.0145(17) 0.007(2) -0.0049(19)
C47 0.027(2) 0.0308(17) 0.062(2) -0.0059(16) 0.0139(18) 0.0055(16)
C48 0.038(2) 0.0206(14) 0.0348(17) -0.0091(14) -0.0027(15) -0.0051(12)
C49 0.031(2) 0.0175(14) 0.0345(17) -0.0040(13) -0.0026(14) -0.0030(12)
C50 0.036(2) 0.0256(16) 0.0369(18) -0.0036(15) 0.0033(16) -0.0011(13)
C51 0.029(2) 0.0265(16) 0.059(2) -0.0028(15) -0.0003(18) -0.0022(15)
C52 0.038(3) 0.0200(15) 0.056(2) -0.0019(14) -0.0156(19) -0.0040(14)
C53 0.051(3) 0.0229(15) 0.0387(19) -0.0073(16) -0.0091(18) -0.0001(13)
C54 0.038(2) 0.0241(15) 0.0401(19) -0.0090(15) -0.0020(16) 0.0010(13)
Cu2 0.0236(2) 0.0197(2) 0.0271(2) -0.0033(2) -0.0046(2) -0.00550(10)
P3 0.0233(5) 0.0188(3) 0.0216(4) -0.0045(3) -0.0036(3) -0.0041(3)
P4 0.0237(5) 0.0187(3) 0.0200(4) -0.0051(3) -0.0041(3) -0.0026(3)
O2 0.0235(14) 0.0226(10) 0.0205(10) -0.0054(9) -0.0018(9) -0.0056(8)
N7 0.0298(18) 0.0245(12) 0.0238(13) -0.0046(11) -0.0059(11) -0.0024(10)
N8 0.0374(19) 0.0236(13) 0.0277(14) -0.0058(12) -0.0058(12) -0.0017(10)
N9 0.039(2) 0.0206(12) 0.0302(14) -0.0047(12) -0.0092(13) 0.0006(10)
N10 0.0260(17) 0.0224(12) 0.0271(13) -0.0074(11) -0.0053(11) -0.0034(10)
N11 0.0274(18) 0.0280(13) 0.0311(14) -0.0090(12) -0.0012(12) -0.0045(11)
N12 0.0250(18) 0.0284(13) 0.0360(15) -0.0075(12) 0.0009(12) -0.0087(11)
C55 0.024(2) 0.0238(14) 0.0217(14) -0.0045(13) -0.0010(12) -0.0070(11)
C56 0.027(2) 0.0293(16) 0.0359(18) -0.0043(14) -0.0003(15) -0.0015(13)
C57 0.031(2) 0.042(2) 0.046(2) -0.0149(17) 0.0095(16) 0.0032(16)
C58 0.045(3) 0.0266(16) 0.042(2) -0.0122(16) 0.0070(17) 0.0051(14)
C59 0.043(3) 0.0235(16) 0.048(2) -0.0022(15) 0.0010(18) 0.0054(14)
C60 0.028(2) 0.0255(15) 0.0366(18) -0.0047(14) 0.0022(14) -0.0017(13)
C61 0.023(2) 0.0253(14) 0.0227(15) -0.0076(13) -0.0036(12) -0.0034(11)
C62 0.050(3) 0.0230(15) 0.0272(16) -0.0073(15) -0.0072(15) -0.0024(12)
C63 0.068(3) 0.0308(17) 0.0305(18) -0.0147(18) -0.0042(18) -0.0094(14)
C64 0.052(3) 0.0438(19) 0.0226(16) -0.0182(18) -0.0054(16) -0.0071(14)
C65 0.051(3) 0.0351(18) 0.0297(17) -0.0151(17) -0.0103(16) 0.0043(14)
C66 0.042(2) 0.0251(15) 0.0277(16) -0.0112(15) -0.0081(15) -0.0005(12)
C67 0.027(2) 0.0180(13) 0.0233(15) -0.0058(12) -0.0034(13) -0.0007(11)
C68 0.030(2) 0.0252(15) 0.0252(15) -0.0075(13) -0.0032(13) -0.0035(12)
C69 0.033(2) 0.0352(17) 0.0252(16) -0.0100(15) 0.0056(14) -0.0053(13)
C70 0.026(2) 0.0358(17) 0.0360(18) -0.0091(15) 0.0000(15) -0.0020(14)
C71 0.026(2) 0.0312(16) 0.0247(15) -0.0074(14) -0.0048(13) -0.0035(12)
C72 0.026(2) 0.0157(13) 0.0203(14) -0.0042(12) -0.0017(12) -0.0012(10)
C73 0.0207(19) 0.0225(14) 0.0225(14) -0.0065(12) -0.0020(12) -0.0018(11)
C74 0.029(2) 0.0227(14) 0.0280(16) -0.0094(13) -0.0043(13) -0.0043(12)
C75 0.027(2) 0.0364(17) 0.0225(15) -0.0126(14) -0.0051(13) -0.0080(13)
C76 0.027(2) 0.0328(16) 0.0224(15) -0.0082(14) -0.0048(13) 0.0005(12)
C77 0.0193(19) 0.0253(14) 0.0274(16) -0.0054(13) -0.0020(13) -0.0009(12)
C78 0.0218(19) 0.0227(14) 0.0216(14) -0.0072(12) -0.0011(12) -0.0046(11)
C79 0.025(2) 0.0187(13) 0.0241(15) -0.0027(12) -0.0033(13) -0.0016(11)
C80 0.032(2) 0.0273(15) 0.0271(16) -0.0077(14) -0.0035(14) -0.0061(12)
C81 0.036(2) 0.0293(16) 0.044(2) -0.0152(16) 0.0006(16) -0.0035(14)
C82 0.035(2) 0.0326(17) 0.0392(19) -0.0087(16) 0.0105(16) -0.0004(14)
C83 0.038(2) 0.0346(17) 0.0265(16) -0.0060(16) 0.0023(15) -0.0049(13)
C84 0.029(2) 0.0266(15) 0.0256(16) -0.0063(14) -0.0014(13) -0.0051(12)
C85 0.024(2) 0.0230(14) 0.0215(14) -0.0058(12) -0.0049(12) -0.0044(11)
C86 0.030(2) 0.0241(15) 0.0295(16) -0.0116(14) 0.0007(14) -0.0041(12)
C87 0.027(2) 0.0372(17) 0.0329(17) -0.0114(15) 0.0042(14) -0.0138(14)
C88 0.035(2) 0.0258(15) 0.0373(18) -0.0016(14) -0.0056(15) -0.0096(13)
C89 0.048(3) 0.0231(15) 0.0327(18) -0.0036(15) -0.0032(16) 0.0002(13)
C90 0.035(2) 0.0269(15) 0.0222(15) -0.0070(14) 0.0013(13) -0.0025(12)
C91 0.031(2) 0.0248(15) 0.0330(18) 0.0004(14) -0.0072(15) -0.0048(13)
C92 0.025(2) 0.0219(14) 0.0289(16) -0.0030(13) -0.0096(13) -0.0058(12)
C93 0.023(2) 0.0251(15) 0.0292(16) -0.0057(13) -0.0072(13) -0.0066(12)
C94 0.025(2) 0.0284(16) 0.0360(18) -0.0056(14) -0.0047(14) -0.0053(13)
C95 0.056(3) 0.0283(17) 0.0327(18) -0.0055(17) -0.0075(17) 0.0064(14)
C96 0.052(3) 0.0293(16) 0.0244(16) -0.0084(16) 0.0005(16) 0.0042(13)
C97 0.052(3) 0.0320(18) 0.041(2) -0.0084(17) 0.0067(18) 0.0000(15)
C98 0.060(3) 0.0288(17) 0.053(2) -0.0154(19) 0.012(2) -0.0080(16)
C99 0.061(3) 0.040(2) 0.055(2) -0.024(2) 0.000(2) 0.0007(17)
C100 0.045(3) 0.049(2) 0.041(2) -0.0159(19) 0.0025(18) 0.0089(17)
C101 0.065(3) 0.0280(17) 0.0289(18) -0.0056(18) 0.0027(17) -0.0013(14)
C102 0.031(2) 0.0388(18) 0.0406(19) -0.0144(16) 0.0096(16) -0.0078(15)
C103 0.024(2) 0.0312(16) 0.0293(16) -0.0091(14) 0.0071(14) -0.0006(13)
C104 0.028(2) 0.0350(17) 0.0347(18) -0.0058(15) 0.0048(15) -0.0019(14)
C105 0.038(3) 0.0310(17) 0.045(2) -0.0080(16) 0.0146(17) -0.0082(15)
C106 0.058(3) 0.052(2) 0.0327(19) -0.025(2) 0.0117(18) -0.0148(16)
C107 0.045(3) 0.063(2) 0.0286(18) -0.018(2) -0.0049(17) 0.0012(17)
C108 0.038(2) 0.0316(17) 0.0346(18) -0.0039(15) -0.0007(16) 0.0040(14)
P5 0.0426(7) 0.0663(7) 0.0377(5) -0.0153(5) -0.0039(5) -0.0153(5)
F1 0.082(2) 0.0759(18) 0.089(2) 0.0149(15) -0.0483(18) -0.0312(15)
F2 0.069(2) 0.0614(15) 0.0564(15) -0.0254(13) -0.0063(13) 0.0066(12)
F3 0.078(2) 0.0642(16) 0.090(2) -0.0206(15) 0.0336(17) 0.0029(14)
F4 0.130(3) 0.147(3) 0.077(2) -0.078(3) -0.058(2) 0.020(2)
F5 0.111(3) 0.080(2) 0.097(2) -0.0184(18) -0.010(2) -0.0524(18)
F6 0.115(4) 0.209(4) 0.083(2) -0.081(3) 0.050(2) -0.072(3)
P6 0.0363(6) 0.0299(4) 0.0314(4) -0.0031(4) -0.0105(4) -0.0059(3)
F7 0.073(2) 0.0477(12) 0.0398(12) 0.0020(12) 0.0014(11) -0.0134(10)
F8 0.0439(15) 0.0325(10) 0.0479(12) -0.0087(9) -0.0114(10) -0.0020(9)
F9 0.0395(15) 0.0371(11) 0.0573(13) -0.0106(9) -0.0181(11) 0.0044(9)
F10 0.0555(16) 0.0330(10) 0.0344(11) -0.0018(10) -0.0125(10) -0.0005(8)
F11 0.0559(17) 0.0439(11) 0.0396(11) -0.0137(11) 0.0017(10) -0.0133(9)
F12 0.0451(16) 0.0426(12) 0.0727(15) -0.0012(10) -0.0276(12) -0.0182(11)
Cl1 0.0591(18) 0.0735(14) 0.0746(15) -0.0256(12) 0.0009(12) -0.0276(12)
Cl2 0.0491(17) 0.1032(19) 0.0864(18) -0.0296(14) 0.0163(13) -0.0522(15)
C109 0.084(7) 0.040(4) 0.057(5) -0.043(5) -0.004(5) -0.004(4)

loop_
_atom_site_type_symbol
_atom_site_label
_atom_site_fract_x
_atom_site_fract_y
_atom_site_fract_z
_atom_site_U_iso_or_equiv
_atom_site_thermal_displace_type
_atom_site_calc_flag
_atom_site_refinement_flags
_atom_site_occupancy
Cu Cu1 0.08178(3) 0.83015(3) 0.629260(10) 0.02340(10) Uani . . 1.000
P P1 0.06724(6) 0.90146(5) 0.69560(3) 0.0218(3) Uani . . 1.000
P P2 -0.07224(7) 0.85071(5) 0.59389(3) 0.0222(3) Uani . . 1.000
O O1 -0.12401(17) 0.85545(14) 0.69674(7) 0.0233(7) Uani . . 1.000
N N1 0.1978(2) 0.86079(17) 0.58112(8) 0.0241(8) Uani . . 1.000
N N2 0.2278(2) 0.93689(18) 0.56365(9) 0.0292(9) Uani . . 1.000
N N3 0.3227(2) 0.90056(19) 0.54609(9) 0.0309(9) Uani . . 1.000
N N4 0.1838(2) 0.68704(17) 0.62619(8) 0.0235(8) Uani . . 1.000
N N5 0.1833(2) 0.59678(17) 0.64103(9) 0.0253(8) Uani . . 1.000
N N6 0.2585(2) 0.53654(17) 0.61677(8) 0.0251(8) Uani . . 1.000
C C1 0.1501(3) 0.9759(2) 0.70609(10) 0.0242(10) Uani . . 1.000
C C2 0.1715(3) 0.9926(2) 0.75051(11) 0.0291(10) Uani . . 1.000
C C3 0.2320(3) 1.0536(2) 0.75602(12) 0.0334(11) Uani . . 1.000
C C4 0.2701(3) 1.0978(2) 0.71769(13) 0.0362(11) Uani . . 1.000
C C5 0.2483(3) 1.0828(2) 0.67349(12) 0.0333(11) Uani . . 1.000
C C6 0.1885(3) 1.0219(2) 0.66762(11) 0.0289(10) Uani . . 1.000
C C7 0.0814(3) 0.8151(2) 0.74817(10) 0.0253(10) Uani . . 1.000
C C8 0.1611(3) 0.7264(2) 0.74880(11) 0.0308(10) Uani . . 1.000
C C9 0.1757(3) 0.6576(3) 0.78806(13) 0.0423(13) Uani . . 1.000
C C10 0.1115(3) 0.6758(3) 0.82587(13) 0.0457(14) Uani . . 1.000
C C11 0.0315(3) 0.7626(3) 0.82560(13) 0.0483(15) Uani . . 1.000
C C12 0.0166(3) 0.8332(3) 0.78661(11) 0.0365(11) Uani . . 1.000
C C13 -0.0616(3) 0.9903(2) 0.69879(10) 0.0235(9) Uani . . 1.000
C C14 -0.1471(3) 0.9575(2) 0.69471(10) 0.0226(9) Uani . . 1.000
C C15 -0.2468(3) 1.0205(2) 0.68926(11) 0.0287(10) Uani . . 1.000
C C16 -0.2617(3) 1.1208(2) 0.68710(12) 0.0357(11) Uani . . 1.000
C C17 -0.1791(3) 1.1567(2) 0.69129(12) 0.0335(10) Uani . . 1.000
C C18 -0.0798(3) 1.0921(2) 0.69751(11) 0.0285(10) Uani . . 1.000
C C19 -0.1749(2) 0.8102(2) 0.62608(10) 0.0208(9) Uani . . 1.000
C C20 -0.2389(3) 0.7669(2) 0.60517(11) 0.0266(10) Uani . . 1.000
C C21 -0.3138(3) 0.7345(2) 0.63056(11) 0.0273(10) Uani . . 1.000
C C22 -0.3267(3) 0.7451(2) 0.67766(11) 0.0262(10) Uani . . 1.000
C C23 -0.2646(3) 0.7873(2) 0.69950(10) 0.0243(10) Uani . . 1.000
C C24 -0.1901(2) 0.81893(19) 0.67367(10) 0.0211(9) Uani . . 1.000
C C25 -0.0621(3) 0.7876(2) 0.54184(10) 0.0271(10) Uani . . 1.000
C C26 -0.1143(3) 0.8307(3) 0.50116(11) 0.0353(11) Uani . . 1.000
C C27 -0.1095(3) 0.7747(3) 0.46449(12) 0.0441(15) Uani . . 1.000
C C28 -0.0523(4) 0.6758(3) 0.46820(13) 0.0465(15) Uani . . 1.000
C C29 0.0027(3) 0.6331(3) 0.50845(13) 0.0443(13) Uani . . 1.000
C C30 -0.0022(3) 0.6882(2) 0.54508(12) 0.0352(11) Uani . . 1.000
C C31 -0.1371(3) 0.9810(2) 0.57467(10) 0.0252(10) Uani . . 1.000
C C32 -0.2444(3) 1.0235(2) 0.57567(11) 0.0323(10) Uani . . 1.000
C C33 -0.2885(3) 1.1239(2) 0.56287(12) 0.0390(11) Uani . . 1.000
C C34 -0.2262(3) 1.1825(2) 0.54878(11) 0.0359(13) Uani . . 1.000
C C35 -0.1207(3) 1.1411(2) 0.54718(13) 0.0400(13) Uani . . 1.000
C C36 -0.0756(3) 1.0409(2) 0.56031(12) 0.0354(11) Uani . . 1.000
C C37 0.3557(3) 0.8006(2) 0.55155(11) 0.0312(10) Uani . . 1.000
C C38 0.2745(3) 0.7762(2) 0.57419(10) 0.0235(9) Uani . . 1.000
C C39 0.2597(3) 0.6839(2) 0.59330(10) 0.0228(9) Uani . . 1.000
C C40 0.3078(3) 0.5871(2) 0.58689(10) 0.0254(10) Uani . . 1.000
C C41 0.3822(3) 0.9668(3) 0.52656(13) 0.0409(13) Uani . . 1.000
C C42 0.4164(3) 1.0154(2) 0.56338(13) 0.0369(11) Uani . . 1.000
C C43 0.4702(3) 0.9603(3) 0.60265(16) 0.0460(13) Uani . . 1.000
C C44 0.5030(3) 1.0048(3) 0.63588(18) 0.0562(16) Uani . . 1.000
C C45 0.4845(3) 1.1064(3) 0.63014(18) 0.0547(16) Uani . . 1.000
C C46 0.4326(3) 1.1615(3) 0.59124(16) 0.0493(15) Uani . . 1.000
C C47 0.3986(3) 1.1170(2) 0.55825(14) 0.0420(11) Uani . . 1.000
C C48 0.2881(3) 0.4291(2) 0.62911(11) 0.0309(10) Uani . . 1.000
C C49 0.3839(3) 0.3955(2) 0.65930(11) 0.0284(10) Uani . . 1.000
C C50 0.4805(3) 0.3919(2) 0.64060(12) 0.0345(10) Uani . . 1.000
C C51 0.5676(3) 0.3680(2) 0.66892(14) 0.0397(11) Uani . . 1.000
C C52 0.5574(3) 0.3449(2) 0.71581(13) 0.0391(13) Uani . . 1.000
C C53 0.4614(3) 0.3464(2) 0.73532(13) 0.0384(13) Uani . . 1.000
C C54 0.3741(3) 0.3725(2) 0.70684(12) 0.0345(10) Uani . . 1.000
Cu Cu2 0.68648(3) 0.66119(2) 0.855370(10) 0.02380(10) Uani . . 1.000
P P3 0.60262(7) 0.80514(5) 0.88099(3) 0.0214(2) Uani . . 1.000
P P4 0.58030(7) 0.58939(5) 0.82256(2) 0.0210(2) Uani . . 1.000
O O2 0.47952(17) 0.80736(14) 0.80196(7) 0.0223(7) Uani . . 1.000
N N7 0.7667(2) 0.53225(18) 0.90283(9) 0.0267(8) Uani . . 1.000
N N8 0.7430(2) 0.47872(18) 0.93939(9) 0.0303(9) Uani . . 1.000
N N9 0.8175(2) 0.39114(18) 0.94200(9) 0.0309(9) Uani . . 1.000
N N10 0.8277(2) 0.61348(17) 0.82183(9) 0.0249(8) Uani . . 1.000
N N11 0.8674(2) 0.63858(18) 0.78170(9) 0.0286(9) Uani . . 1.000
N N12 0.9532(2) 0.56495(19) 0.77455(9) 0.0296(9) Uani . . 1.000
C C55 0.6148(3) 0.9171(2) 0.84762(10) 0.0234(9) Uani . . 1.000
C C56 0.7129(3) 0.9196(2) 0.83269(11) 0.0319(10) Uani . . 1.000
C C57 0.7260(3) 1.0051(3) 0.80918(13) 0.0398(12) Uani . . 1.000
C C58 0.6421(3) 1.0874(2) 0.79934(12) 0.0386(13) Uani . . 1.000
C C59 0.5439(3) 1.0847(2) 0.81310(13) 0.0408(13) Uani . . 1.000
C C60 0.5299(3) 1.0007(2) 0.83731(11) 0.0311(10) Uani . . 1.000
C C61 0.6284(3) 0.8201(2) 0.94064(10) 0.0234(10) Uani . . 1.000
C C62 0.6104(3) 0.9117(2) 0.95593(11) 0.0341(12) Uani . . 1.000
C C63 0.6315(3) 0.9207(2) 1.00104(12) 0.0426(13) Uani . . 1.000
C C64 0.6701(3) 0.8374(3) 1.03208(11) 0.0382(13) Uani . . 1.000
C C65 0.6876(3) 0.7454(3) 1.01748(12) 0.0385(13) Uani . . 1.000
C C66 0.6684(3) 0.7363(2) 0.97189(11) 0.0313(10) Uani . . 1.000
C C67 0.4633(3) 0.8221(2) 0.88250(10) 0.0230(9) Uani . . 1.000
C C68 0.4016(3) 0.8335(2) 0.92249(10) 0.0269(10) Uani . . 1.000
C C69 0.3000(3) 0.8331(2) 0.92225(11) 0.0313(10) Uani . . 1.000
C C70 0.2571(3) 0.8187(2) 0.88182(11) 0.0329(11) Uani . . 1.000
C C71 0.3166(3) 0.8085(2) 0.84090(10) 0.0274(10) Uani . . 1.000
C C72 0.4169(3) 0.81180(19) 0.84159(10) 0.0212(9) Uani . . 1.000
C C73 0.5048(2) 0.6523(2) 0.77096(10) 0.0219(9) Uani . . 1.000
C C74 0.4900(3) 0.6036(2) 0.73396(10) 0.0260(10) Uani . . 1.000
C C75 0.4367(3) 0.6565(2) 0.69435(10) 0.0274(10) Uani . . 1.000
C C76 0.3968(3) 0.7580(2) 0.69095(10) 0.0278(10) Uani . . 1.000
C C77 0.4099(3) 0.8081(2) 0.72751(10) 0.0244(10) Uani . . 1.000
C C78 0.4623(2) 0.7555(2) 0.76678(10) 0.0217(9) Uani . . 1.000
C C79 0.4860(3) 0.5575(2) 0.86309(10) 0.0235(9) Uani . . 1.000
C C80 0.4121(3) 0.5156(2) 0.84982(11) 0.0288(10) Uani . . 1.000
C C81 0.3425(3) 0.4922(2) 0.88201(12) 0.0353(11) Uani . . 1.000
C C82 0.3453(3) 0.5102(2) 0.92784(12) 0.0366(11) Uani . . 1.000
C C83 0.4175(3) 0.5511(2) 0.94151(11) 0.0342(10) Uani . . 1.000
C C84 0.4875(3) 0.5752(2) 0.90953(10) 0.0274(10) Uani . . 1.000
C C85 0.6603(3) 0.4718(2) 0.80445(10) 0.0228(9) Uani . . 1.000
C C86 0.7293(3) 0.4708(2) 0.76711(11) 0.0270(10) Uani . . 1.000
C C87 0.8036(3) 0.3847(2) 0.75765(11) 0.0313(10) Uani . . 1.000
C C88 0.8111(3) 0.2974(2) 0.78581(12) 0.0338(10) Uani . . 1.000
C C89 0.7432(3) 0.2969(2) 0.82270(12) 0.0364(13) Uani . . 1.000
C C90 0.6676(3) 0.3836(2) 0.83178(10) 0.0287(10) Uani . . 1.000
C C91 0.8881(3) 0.3871(2) 0.90763(11) 0.0313(10) Uani . . 1.000
C C92 0.8553(3) 0.4788(2) 0.88251(10) 0.0257(10) Uani . . 1.000
C C93 0.8901(3) 0.5229(2) 0.84000(11) 0.0256(10) Uani . . 1.000
C C94 0.9703(3) 0.4918(2) 0.80964(11) 0.0301(10) Uani . . 1.000
C C95 0.8054(3) 0.3102(2) 0.97643(12) 0.0413(13) Uani . . 1.000
C C96 0.7343(3) 0.2593(2) 0.95748(11) 0.0368(13) Uani . . 1.000
C C97 0.7739(4) 0.1628(3) 0.94661(13) 0.0433(13) Uani . . 1.000
C C98 0.7094(4) 0.1176(3) 0.92957(14) 0.0470(13) Uani . . 1.000
C C99 0.6050(4) 0.1677(3) 0.92261(14) 0.0506(14) Uani . . 1.000
C C100 0.5648(4) 0.2627(3) 0.93351(13) 0.0459(14) Uani . . 1.000
C C101 0.6279(3) 0.3083(2) 0.95093(12) 0.0429(13) Uani . . 1.000
C C102 1.0130(3) 0.5656(3) 0.73054(12) 0.0360(11) Uani . . 1.000
C C103 0.9964(3) 0.4935(2) 0.70019(11) 0.0285(10) Uani . . 1.000
C C104 1.0547(3) 0.3949(2) 0.70620(12) 0.0338(11) Uani . . 1.000
C C105 1.0361(3) 0.3285(3) 0.67962(13) 0.0387(13) Uani . . 1.000
C C106 0.9596(4) 0.3594(3) 0.64657(12) 0.0453(14) Uani . . 1.000
C C107 0.9012(3) 0.4578(3) 0.63981(12) 0.0456(13) Uani . . 1.000
C C108 0.9191(3) 0.5246(2) 0.66651(12) 0.0369(11) Uani . . 1.000
P P5 0.63201(9) 0.59126(9) 0.52066(4) 0.0483(4) Uani . . 1.000
F F1 0.7155(3) 0.5663(2) 0.55921(11) 0.0879(11) Uani . . 1.000
F F2 0.6077(2) 0.70671(18) 0.52607(8) 0.0619(10) Uani . . 1.000
F F3 0.5437(3) 0.5895(2) 0.55735(11) 0.0797(11) Uani . . 1.000
F F4 0.5515(3) 0.6202(3) 0.47934(11) 0.1106(16) Uani . . 1.000
F F5 0.6534(3) 0.4778(2) 0.51565(11) 0.0946(14) Uani . . 1.000
F F6 0.7181(3) 0.5989(4) 0.48236(12) 0.126(2) Uani . . 1.000
P P6 0.75858(8) 0.72327(6) 0.16583(3) 0.0336(3) Uani . . 1.000
F F7 0.8165(2) 0.68433(16) 0.11945(7) 0.0575(9) Uani . . 1.000
F F8 0.78290(17) 0.61105(13) 0.18930(7) 0.0420(7) Uani . . 1.000
F F9 0.86676(17) 0.72705(14) 0.18517(8) 0.0451(8) Uani . . 1.000
F F10 0.73427(18) 0.83487(14) 0.14342(7) 0.0435(7) Uani . . 1.000
F F11 0.70162(19) 0.76077(15) 0.21269(7) 0.0462(8) Uani . . 1.000
F F12 0.65161(19) 0.71926(15) 0.14669(8) 0.0544(8) Uani . . 1.000
Cl Cl1 1.0766(2) 0.10331(18) 0.92882(9) 0.0663(9) Uani . . 0.500
Cl Cl2 0.9733(2) 0.0499(2) 0.85498(10) 0.0752(10) Uani . . 0.500
C C109 1.0701(8) 0.0833(6) 0.8737(3) 0.055(3) Uani . . 0.500
H H2 0.14490 0.96240 0.77700 0.0350 Uiso calc R 1.000
H H3 0.24690 1.06440 0.78630 0.0400 Uiso calc R 1.000
H H4 0.31150 1.13880 0.72150 0.0430 Uiso calc R 1.000
H H5 0.27420 1.11410 0.64710 0.0400 Uiso calc R 1.000
H H6 0.17380 1.01170 0.63730 0.0350 Uiso calc R 1.000
H H8 0.20570 0.71270 0.72250 0.0370 Uiso calc R 1.000
H H9 0.23080 0.59760 0.78850 0.0510 Uiso calc R 1.000
H H10 0.12210 0.62850 0.85240 0.0550 Uiso calc R 1.000
H H11 -0.01360 0.77470 0.85170 0.0580 Uiso calc R 1.000
H H12 -0.03800 0.89340 0.78660 0.0440 Uiso calc R 1.000
H H15 -0.30360 0.99590 0.68700 0.0340 Uiso calc R 1.000
H H16 -0.32950 1.16560 0.68270 0.0430 Uiso calc R 1.000
H H17 -0.19060 1.22560 0.68990 0.0400 Uiso calc R 1.000
H H18 -0.02360 1.11690 0.70090 0.0340 Uiso calc R 1.000
H H20 -0.23080 0.75960 0.57300 0.0320 Uiso calc R 1.000
H H21 -0.35590 0.70510 0.61580 0.0330 Uiso calc R 1.000
H H22 -0.37820 0.72340 0.69500 0.0310 Uiso calc R 1.000
H H23 -0.27310 0.79430 0.73170 0.0290 Uiso calc R 1.000
H H26 -0.15340 0.89850 0.49820 0.0420 Uiso calc R 1.000
H H27 -0.14580 0.80460 0.43670 0.0530 Uiso calc R 1.000
H H28 -0.05080 0.63760 0.44340 0.0560 Uiso calc R 1.000
H H29 0.04370 0.56590 0.51090 0.0530 Uiso calc R 1.000
H H30 0.03520 0.65850 0.57260 0.0420 Uiso calc R 1.000
H H32 -0.28770 0.98380 0.58510 0.0390 Uiso calc R 1.000
H H33 -0.36170 1.15230 0.56380 0.0470 Uiso calc R 1.000
H H34 -0.25640 1.25100 0.54030 0.0430 Uiso calc R 1.000
H H35 -0.07800 1.18110 0.53700 0.0480 Uiso calc R 1.000
H H36 -0.00230 1.01330 0.55950 0.0420 Uiso calc R 1.000
H H37 0.41990 0.75770 0.54200 0.0370 Uiso calc R 1.000
H H40 0.36320 0.56140 0.56610 0.0300 Uiso calc R 1.000
H H41A 0.33870 1.01820 0.50390 0.0490 Uiso calc R 1.000
H H41B 0.44400 0.92850 0.50980 0.0490 Uiso calc R 1.000
H H43 0.48420 0.89090 0.60640 0.0550 Uiso calc R 1.000
H H44 0.53810 0.96650 0.66260 0.0670 Uiso calc R 1.000
H H45 0.50740 1.13770 0.65280 0.0660 Uiso calc R 1.000
H H46 0.42030 1.23070 0.58720 0.0590 Uiso calc R 1.000
H H47 0.36280 1.15590 0.53180 0.0500 Uiso calc R 1.000
H H48A 0.30260 0.39540 0.60050 0.0370 Uiso calc R 1.000
H H48B 0.23030 0.41150 0.64610 0.0370 Uiso calc R 1.000
H H50 0.48790 0.40580 0.60800 0.0410 Uiso calc R 1.000
H H51 0.63320 0.36790 0.65580 0.0480 Uiso calc R 1.000
H H52 0.61650 0.32760 0.73510 0.0470 Uiso calc R 1.000
H H53 0.45490 0.32980 0.76770 0.0460 Uiso calc R 1.000
H H54 0.30820 0.37460 0.72010 0.0410 Uiso calc R 1.000
H H10D 1.08770 0.54820 0.73750 0.0430 Uiso calc R 1.000
H H10E 0.99120 0.63260 0.71370 0.0430 Uiso calc R 1.000
H H56 0.77110 0.86280 0.83860 0.0380 Uiso calc R 1.000
H H57 0.79360 1.00670 0.79980 0.0480 Uiso calc R 1.000
H H58 0.65150 1.14550 0.78320 0.0470 Uiso calc R 1.000
H H59 0.48570 1.14090 0.80590 0.0490 Uiso calc R 1.000
H H60 0.46220 0.99990 0.84690 0.0370 Uiso calc R 1.000
H H62 0.58300 0.96920 0.93510 0.0410 Uiso calc R 1.000
H H63 0.61960 0.98410 1.01080 0.0510 Uiso calc R 1.000
H H64 0.68440 0.84350 1.06310 0.0460 Uiso calc R 1.000
H H65 0.71280 0.68810 1.03870 0.0460 Uiso calc R 1.000
H H66 0.68240 0.67280 0.96190 0.0380 Uiso calc R 1.000
H H68 0.43010 0.84180 0.95050 0.0320 Uiso calc R 1.000
H H69 0.25900 0.84270 0.94970 0.0380 Uiso calc R 1.000
H H70 0.18800 0.81590 0.88210 0.0390 Uiso calc R 1.000
H H71 0.28810 0.79940 0.81310 0.0330 Uiso calc R 1.000
H H74 0.51640 0.53390 0.73580 0.0310 Uiso calc R 1.000
H H75 0.42780 0.62230 0.66950 0.0330 Uiso calc R 1.000
H H76 0.36080 0.79350 0.66390 0.0330 Uiso calc R 1.000
H H77 0.38300 0.87780 0.72550 0.0290 Uiso calc R 1.000
H H80 0.40990 0.50330 0.81850 0.0350 Uiso calc R 1.000
H H81 0.29290 0.46390 0.87270 0.0420 Uiso calc R 1.000
H H82 0.29740 0.49440 0.94990 0.0440 Uiso calc R 1.000
H H83 0.41930 0.56280 0.97300 0.0410 Uiso calc R 1.000
H H84 0.53660 0.60380 0.91910 0.0330 Uiso calc R 1.000
H H86 0.72510 0.53030 0.74800 0.0320 Uiso calc R 1.000
H H87 0.84960 0.38490 0.73190 0.0370 Uiso calc R 1.000
H H88 0.86290 0.23820 0.77960 0.0400 Uiso calc R 1.000
H H89 0.74810 0.23740 0.84190 0.0440 Uiso calc R 1.000
H H90 0.62040 0.38260 0.85690 0.0350 Uiso calc R 1.000
H H91 0.94720 0.33330 0.90190 0.0370 Uiso calc R 1.000
H H94 1.02580 0.43190 0.81260 0.0360 Uiso calc R 1.000
H H95A 0.77560 0.33720 1.00560 0.0500 Uiso calc R 1.000
H H95B 0.87420 0.26170 0.98340 0.0500 Uiso calc R 1.000
H H97 0.84540 0.12810 0.95090 0.0520 Uiso calc R 1.000
H H98 0.73660 0.05140 0.92250 0.0560 Uiso calc R 1.000
H H99 0.56140 0.13630 0.91030 0.0610 Uiso calc R 1.000
H H100 0.49330 0.29690 0.92900 0.0550 Uiso calc R 1.000
H H101 0.59940 0.37370 0.95870 0.0510 Uiso calc R 1.000
H H104 1.10780 0.37290 0.72880 0.0400 Uiso calc R 1.000
H H105 1.07630 0.26110 0.68410 0.0470 Uiso calc R 1.000
H H106 0.94700 0.31330 0.62850 0.0540 Uiso calc R 1.000
H H107 0.84900 0.47940 0.61690 0.0550 Uiso calc R 1.000
H H108 0.87870 0.59190 0.66200 0.0440 Uiso calc R 1.000
H H10A 1.07090 0.14450 0.85430 0.0650 Uiso calc . 0.500
H H10B 1.13520 0.03200 0.86670 0.0650 Uiso calc . 0.500

loop_
_atom_type_symbol
_atom_type_description
_atom_type_scat_dispersion_real
_atom_type_scat_dispersion_imag
_atom_type_scat_source
P P 0.1023 0.0942 'International Tables Vol C Tables 4.2.6.8 and 6.1.1.4'
O O 0.0106 0.0060 'International Tables Vol C Tables 4.2.6.8 and 6.1.1.4'
N N 0.0061 0.0033 'International Tables Vol C Tables 4.2.6.8 and 6.1.1.4'
F F 0.0171 0.0103 'International Tables Vol C Tables 4.2.6.8 and 6.1.1.4'
Cu Cu 0.3201 1.2651 'International Tables Vol C Tables 4.2.6.8 and 6.1.1.4'
Cl Cl 0.1484 0.1585 'International Tables Vol C Tables 4.2.6.8 and 6.1.1.4'
H H 0.0000 0.0000 'International Tables Vol C Tables 4.2.6.8 and 6.1.1.4'
C C 0.0033 0.0016 'International Tables Vol C Tables 4.2.6.8 and 6.1.1.4'

loop_
_exptl_crystal_face_index_k
_exptl_crystal_face_index_l
_exptl_crystal_face_perp_dist
0 1 0.0944
-11 -10 0.1162
16 -7 0.1534
21 14 0.0528
10 -16 0.1183
3 -26 0.2497
-1 3 0.1184
25 2 0.0965
-16 -30 0.0892

loop_
_geom_angle_atom_site_label_1
_geom_angle_atom_site_label_2
_geom_angle_atom_site_label_3
_geom_angle
_geom_angle_publ_flag
P1 Cu1 P2 114.87(4) no
P1 Cu1 N1 114.00(7) no
P1 Cu1 N4 119.47(7) no
P2 Cu1 N1 112.53(7) no
P2 Cu1 N4 111.50(8) no
N1 Cu1 N4 79.66(10) no
P3 Cu2 N10 131.32(7) no
P4 Cu2 N7 96.69(7) no
P4 Cu2 N10 105.32(8) no
N7 Cu2 N10 79.04(10) no
P3 Cu2 P4 113.92(4) no
P3 Cu2 N7 121.67(7) no
C1 P1 C13 101.54(15) no
Cu1 P1 C1 120.97(11) no
Cu1 P1 C7 113.88(10) no
Cu1 P1 C13 108.99(11) no
C1 P1 C7 103.58(15) no
C7 P1 C13 106.41(16) no
C25 P2 C31 104.88(14) no
Cu1 P2 C19 119.85(10) no
Cu1 P2 C25 115.28(13) no
C19 P2 C31 103.54(16) no
C19 P2 C25 100.26(16) no
Cu1 P2 C31 111.27(13) no
C55 P3 C61 103.64(14) no
Cu2 P3 C67 109.47(10) no
Cu2 P3 C61 116.82(10) no
Cu2 P3 C55 118.22(11) no
C55 P3 C67 104.27(16) no
C61 P3 C67 102.65(16) no
Cu2 P4 C73 120.05(10) no
Cu2 P4 C79 113.76(11) no
Cu2 P4 C85 108.35(13) no
C73 P4 C79 104.56(15) no
C73 P4 C85 104.27(13) no
C79 P4 C85 104.45(15) no
F2 P5 F3 87.99(15) no
F1 P5 F2 89.42(15) no
F1 P5 F3 92.0(2) no
F1 P5 F4 176.3(2) no
F1 P5 F5 91.19(18) no
F1 P5 F6 89.7(2) no
F5 P5 F6 91.6(2) no
F3 P5 F6 176.9(2) no
F3 P5 F4 91.3(2) no
F3 P5 F5 90.90(18) no
F2 P5 F5 178.8(2) no
F4 P5 F5 90.5(2) no
F4 P5 F6 86.9(2) no
F2 P5 F6 89.5(2) no
F2 P5 F4 88.99(18) no
F7 P6 F9 89.78(14) no
F7 P6 F8 89.80(11) no
F11 P6 F12 90.21(14) no
F7 P6 F12 90.16(14) no
F8 P6 F9 89.85(12) no
F8 P6 F10 179.08(12) no
F8 P6 F11 89.43(11) no
F9 P6 F11 89.85(13) no
F7 P6 F10 91.06(12) no
F7 P6 F11 179.14(13) no
F10 P6 F12 90.30(13) no
F9 P6 F12 179.87(12) no
F10 P6 F11 89.71(11) no
F8 P6 F12 90.03(12) no
F9 P6 F10 89.82(12) no
C14 O1 C24 117.6(2) no
C72 O2 C78 117.9(2) no
Cu1 N1 N2 138.63(19) no
Cu1 N1 C38 110.6(2) no
N2 N1 C38 109.1(3) no
N1 N2 N3 106.7(2) no
N2 N3 C37 111.9(3) no
C37 N3 C41 127.3(3) no
N2 N3 C41 120.7(3) no
N5 N4 C39 109.8(2) no
Cu1 N4 C39 112.37(18) no
Cu1 N4 N5 136.3(2) no
N4 N5 N6 106.0(2) no
N5 N6 C40 111.9(2) no
C40 N6 C48 127.4(3) no
N5 N6 C48 120.0(2) no
Cu2 N7 C92 110.05(19) no
N8 N7 C92 109.6(2) no
Cu2 N7 N8 137.6(2) no
N7 N8 N9 106.1(2) no
C91 N9 C95 128.6(3) no
N8 N9 C91 112.0(2) no
N8 N9 C95 118.8(3) no
Cu2 N10 N11 135.5(2) no
N11 N10 C93 108.8(3) no
Cu2 N10 C93 114.3(2) no
N10 N11 N12 106.7(2) no
C94 N12 C102 127.0(3) no
N11 N12 C102 120.9(3) no
N11 N12 C94 111.8(3) no
P1 C1 C2 123.1(3) no
C2 C1 C6 119.1(3) no
P1 C1 C6 117.8(2) no
C1 C2 C3 120.2(3) no
C2 C3 C4 120.1(3) no
C3 C4 C5 120.3(3) no
C4 C5 C6 120.1(3) no
C1 C6 C5 120.3(3) no
P1 C7 C8 117.5(2) no
P1 C7 C12 123.4(3) no
C8 C7 C12 119.1(3) no
C7 C8 C9 120.0(3) no
C8 C9 C10 120.7(4) no
C9 C10 C11 120.1(4) no
C10 C11 C12 120.0(4) no
C7 C12 C11 120.2(4) no
P1 C13 C14 118.0(2) no
P1 C13 C18 123.7(3) no
C14 C13 C18 117.5(3) no
O1 C14 C15 122.4(3) no
O1 C14 C13 114.7(3) no
C13 C14 C15 122.9(3) no
C14 C15 C16 118.1(4) no
C15 C16 C17 121.0(3) no
C16 C17 C18 120.0(3) no
C13 C18 C17 120.5(4) no
C20 C19 C24 116.8(3) no
P2 C19 C20 122.7(2) no
P2 C19 C24 120.4(2) no
C19 C20 C21 121.5(3) no
C20 C21 C22 119.8(3) no
C21 C22 C23 120.3(3) no
C22 C23 C24 119.2(3) no
C19 C24 C23 122.4(3) no
O1 C24 C23 118.4(3) no
O1 C24 C19 119.1(2) no
P2 C25 C30 116.9(2) no
C26 C25 C30 119.2(3) no
P2 C25 C26 123.8(3) no
C25 C26 C27 120.0(4) no
C26 C27 C28 120.7(4) no
C27 C28 C29 119.4(4) no
C28 C29 C30 120.2(4) no
C25 C30 C29 120.5(3) no
C32 C31 C36 118.6(3) no
P2 C31 C36 118.2(3) no
P2 C31 C32 123.2(3) no
C31 C32 C33 120.4(3) no
C32 C33 C34 120.3(4) no
C33 C34 C35 119.7(3) no
C34 C35 C36 120.5(3) no
C31 C36 C35 120.5(4) no
N3 C37 C38 103.8(3) no
N1 C38 C39 117.9(3) no
C37 C38 C39 133.5(3) no
N1 C38 C37 108.5(3) no
N4 C39 C40 108.0(3) no
C38 C39 C40 134.4(3) no
N4 C39 C38 117.6(3) no
N6 C40 C39 104.4(3) no
N3 C41 C42 112.3(3) no
C41 C42 C47 120.3(3) no
C43 C42 C47 118.2(4) no
C41 C42 C43 121.5(3) no
C42 C43 C44 121.4(4) no
C43 C44 C45 119.7(4) no
C44 C45 C46 119.6(4) no
C45 C46 C47 120.7(4) no
C42 C47 C46 120.5(4) no
N6 C48 C49 109.9(3) no
C48 C49 C50 121.0(3) no
C50 C49 C54 119.2(4) no
C48 C49 C54 119.8(3) no
C49 C50 C51 121.0(3) no
C50 C51 C52 119.4(4) no
C51 C52 C53 120.6(4) no
C52 C53 C54 119.6(3) no
C49 C54 C53 120.1(4) no
C1 C2 H2 120.00 no
C3 C2 H2 120.00 no
C4 C3 H3 120.00 no
C2 C3 H3 120.00 no
C5 C4 H4 120.00 no
C3 C4 H4 120.00 no
C4 C5 H5 120.00 no
C6 C5 H5 120.00 no
C5 C6 H6 120.00 no
C1 C6 H6 120.00 no
C9 C8 H8 120.00 no
C7 C8 H8 120.00 no
C10 C9 H9 120.00 no
C8 C9 H9 120.00 no
C11 C10 H10 120.00 no
C9 C10 H10 120.00 no
C12 C11 H11 120.00 no
C10 C11 H11 120.00 no
C7 C12 H12 120.00 no
C11 C12 H12 120.00 no
C14 C15 H15 121.00 no
C16 C15 H15 121.00 no
C17 C16 H16 119.00 no
C15 C16 H16 120.00 no
C16 C17 H17 120.00 no
C18 C17 H17 120.00 no
C17 C18 H18 120.00 no
C13 C18 H18 120.00 no
C19 C20 H20 119.00 no
C21 C20 H20 119.00 no
C22 C21 H21 120.00 no
C20 C21 H21 120.00 no
C21 C22 H22 120.00 no
C23 C22 H22 120.00 no
C24 C23 H23 120.00 no
C22 C23 H23 120.00 no
C27 C26 H26 120.00 no
C25 C26 H26 120.00 no
C28 C27 H27 120.00 no
C26 C27 H27 120.00 no
C29 C28 H28 120.00 no
C27 C28 H28 120.00 no
C28 C29 H29 120.00 no
C30 C29 H29 120.00 no
C29 C30 H30 120.00 no
C25 C30 H30 120.00 no
C33 C32 H32 120.00 no
C31 C32 H32 120.00 no
C32 C33 H33 120.00 no
C34 C33 H33 120.00 no
C33 C34 H34 120.00 no
C35 C34 H34 120.00 no
C36 C35 H35 120.00 no
C34 C35 H35 120.00 no
C31 C36 H36 120.00 no
C35 C36 H36 120.00 no
C38 C37 H37 128.00 no
N3 C37 H37 128.00 no
N6 C40 H40 128.00 no
C39 C40 H40 128.00 no
C42 C41 H41B 109.00 no
C42 C41 H41A 109.00 no
H41A C41 H41B 108.00 no
N3 C41 H41B 109.00 no
N3 C41 H41A 109.00 no
C44 C43 H43 119.00 no
C42 C43 H43 119.00 no
C43 C44 H44 120.00 no
C45 C44 H44 120.00 no
C46 C45 H45 120.00 no
C44 C45 H45 120.00 no
C45 C46 H46 120.00 no
C47 C46 H46 120.00 no
C42 C47 H47 120.00 no
C46 C47 H47 120.00 no
N6 C48 H48A 110.00 no
N6 C48 H48B 110.00 no
C49 C48 H48B 110.00 no
H48A C48 H48B 108.00 no
C49 C48 H48A 110.00 no
C49 C50 H50 119.00 no
C51 C50 H50 120.00 no
C52 C51 H51 120.00 no
C50 C51 H51 120.00 no
C53 C52 H52 120.00 no
C51 C52 H52 120.00 no
C52 C53 H53 120.00 no
C54 C53 H53 120.00 no
C49 C54 H54 120.00 no
C53 C54 H54 120.00 no
P3 C55 C60 122.7(3) no
C56 C55 C60 118.8(3) no
P3 C55 C56 118.5(2) no
C55 C56 C57 120.2(3) no
C56 C57 C58 120.7(4) no
C57 C58 C59 119.4(3) no
C58 C59 C60 120.5(3) no
C55 C60 C59 120.3(4) no
P3 C61 C66 119.1(2) no
P3 C61 C62 122.3(2) no
C62 C61 C66 118.6(3) no
C61 C62 C63 121.1(3) no
C62 C63 C64 120.2(3) no
C63 C64 C65 119.5(3) no
C64 C65 C66 120.3(3) no
C61 C66 C65 120.4(3) no
P3 C67 C68 124.5(3) no
P3 C67 C72 117.9(3) no
C68 C67 C72 117.2(4) no
C67 C68 C69 121.3(3) no
C68 C69 C70 120.4(3) no
C69 C70 C71 119.6(4) no
C70 C71 C72 119.0(3) no
O2 C72 C71 122.7(3) no
O2 C72 C67 114.9(3) no
C67 C72 C71 122.4(3) no
P4 C73 C78 119.1(2) no
P4 C73 C74 123.5(2) no
C74 C73 C78 117.3(3) no
C73 C74 C75 120.8(3) no
C74 C75 C76 120.7(3) no
C75 C76 C77 119.6(3) no
C76 C77 C78 119.6(3) no
O2 C78 C77 118.7(2) no
O2 C78 C73 119.1(2) no
C73 C78 C77 122.1(3) no
C80 C79 C84 118.6(3) no
P4 C79 C80 122.8(2) no
P4 C79 C84 118.6(3) no
C79 C80 C81 120.6(3) no
C80 C81 C82 119.9(4) no
C81 C82 C83 120.3(3) no
C82 C83 C84 120.4(3) no
C79 C84 C83 120.2(3) no
P4 C85 C90 121.1(2) no
C86 C85 C90 118.5(3) no
P4 C85 C86 119.4(2) no
C85 C86 C87 120.9(3) no
C86 C87 C88 120.0(3) no
C87 C88 C89 119.9(3) no
C88 C89 C90 119.9(3) no
C85 C90 C89 120.8(3) no
N9 C91 C92 104.4(3) no
N7 C92 C93 117.7(3) no
C91 C92 C93 134.3(3) no
N7 C92 C91 107.8(3) no
N10 C93 C92 117.3(3) no
N10 C93 C94 108.1(3) no
C92 C93 C94 134.4(3) no
N12 C94 C93 104.6(3) no
N9 C95 C96 110.4(3) no
C95 C96 C97 120.4(4) no
C95 C96 C101 121.1(3) no
C97 C96 C101 118.5(4) no
C96 C97 C98 120.0(5) no
C97 C98 C99 120.7(4) no
C98 C99 C100 119.9(5) no
C99 C100 C101 120.0(5) no
C96 C101 C100 120.9(3) no
N12 C102 C103 111.1(3) no
C102 C103 C104 120.8(3) no
C104 C103 C108 118.9(3) no
C102 C103 C108 120.3(3) no
C103 C104 C105 120.5(4) no
C104 C105 C106 120.4(4) no
C105 C106 C107 119.9(4) no
C106 C107 C108 120.0(4) no
C103 C108 C107 120.3(3) no
C57 C56 H56 120.00 no
C55 C56 H56 120.00 no
C56 C57 H57 120.00 no
C58 C57 H57 120.00 no
C59 C58 H58 120.00 no
C57 C58 H58 120.00 no
C58 C59 H59 120.00 no
C60 C59 H59 120.00 no
C59 C60 H60 120.00 no
C55 C60 H60 120.00 no
C61 C62 H62 119.00 no
C63 C62 H62 120.00 no
C64 C63 H63 120.00 no
C62 C63 H63 120.00 no
C63 C64 H64 120.00 no
C65 C64 H64 120.00 no
C66 C65 H65 120.00 no
C64 C65 H65 120.00 no
C61 C66 H66 120.00 no
C65 C66 H66 120.00 no
C67 C68 H68 119.00 no
C69 C68 H68 119.00 no
C70 C69 H69 120.00 no
C68 C69 H69 120.00 no
C71 C70 H70 120.00 no
C69 C70 H70 120.00 no
C70 C71 H71 120.00 no
C72 C71 H71 121.00 no
C73 C74 H74 120.00 no
C75 C74 H74 120.00 no
C76 C75 H75 120.00 no
C74 C75 H75 120.00 no
C77 C76 H76 120.00 no
C75 C76 H76 120.00 no
C78 C77 H77 120.00 no
C76 C77 H77 120.00 no
C79 C80 H80 120.00 no
C81 C80 H80 120.00 no
C82 C81 H81 120.00 no
C80 C81 H81 120.00 no
C83 C82 H82 120.00 no
C81 C82 H82 120.00 no
C84 C83 H83 120.00 no
C82 C83 H83 120.00 no
C79 C84 H84 120.00 no
C83 C84 H84 120.00 no
C87 C86 H86 120.00 no
C85 C86 H86 120.00 no
C86 C87 H87 120.00 no
C88 C87 H87 120.00 no
C87 C88 H88 120.00 no
C89 C88 H88 120.00 no
C90 C89 H89 120.00 no
C88 C89 H89 120.00 no
C85 C90 H90 120.00 no
C89 C90 H90 120.00 no
N9 C91 H91 128.00 no
C92 C91 H91 128.00 no
N12 C94 H94 128.00 no
C93 C94 H94 128.00 no
N9 C95 H95B 110.00 no
N9 C95 H95A 110.00 no
H95A C95 H95B 108.00 no
C96 C95 H95A 110.00 no
C96 C95 H95B 110.00 no
C96 C97 H97 120.00 no
C98 C97 H97 120.00 no
C99 C98 H98 120.00 no
C97 C98 H98 120.00 no
C98 C99 H99 120.00 no
C100 C99 H99 120.00 no
C101 C100 H100 120.00 no
C99 C100 H100 120.00 no
C96 C101 H101 120.00 no
C100 C101 H101 120.00 no
N12 C102 H10E 109.00 no
N12 C102 H10D 109.00 no
H10D C102 H10E 108.00 no
C103 C102 H10D 109.00 no
C103 C102 H10E 109.00 no
C103 C104 H104 120.00 no
C105 C104 H104 120.00 no
C106 C105 H105 120.00 no
C104 C105 H105 120.00 no
C105 C106 H106 120.00 no
C107 C106 H106 120.00 no
C108 C107 H107 120.00 no
C106 C107 H107 120.00 no
C107 C108 H108 120.00 no
C103 C108 H108 120.00 no
Cl1 C109 Cl2 121.8(6) no
Cl1 C109 H10A 107.00 no
Cl1 C109 H10B 107.00 no
Cl2 C109 H10A 107.00 no
Cl2 C109 H10B 107.00 no
H10A C109 H10B 107.00 no

loop_
_geom_bond_atom_site_label_1
_geom_bond_atom_site_label_2
_geom_bond_distance
_geom_bond_publ_flag
Cu1 P1 2.2573(9) yes
Cu1 P2 2.2922(11) yes
Cu1 N1 2.169(3) yes
Cu1 N4 2.103(2) yes
Cu2 P4 2.3070(10) yes
Cu2 N7 2.194(3) yes
Cu2 N10 2.063(3) yes
Cu2 P3 2.2252(8) yes
Cl1 C109 1.669(9) no
Cl2 C109 1.664(11) no
P1 C7 1.828(3) no
P1 C1 1.831(4) no
P1 C13 1.824(4) no
P2 C31 1.837(3) no
P2 C19 1.845(3) no
P2 C25 1.829(3) no
P3 C67 1.829(4) no
P3 C61 1.832(3) no
P3 C55 1.828(3) no
P4 C85 1.825(3) no
P4 C73 1.834(3) no
P4 C79 1.824(4) no
P5 F5 1.588(3) no
P5 F4 1.590(4) no
P5 F3 1.569(4) no
P5 F6 1.594(4) no
P5 F1 1.561(4) no
P5 F2 1.614(3) no
P6 F7 1.596(2) no
P6 F10 1.598(2) no
P6 F8 1.615(2) no
P6 F9 1.614(3) no
P6 F11 1.598(2) no
P6 F12 1.598(3) no
O1 C14 1.396(3) no
O1 C24 1.399(4) no
O2 C72 1.393(4) no
O2 C78 1.400(3) no
N1 N2 1.321(4) no
N1 C38 1.362(4) no
N2 N3 1.332(4) no
N3 C41 1.478(5) no
N3 C37 1.358(4) no
N4 C39 1.365(4) no
N4 N5 1.320(3) no
N5 N6 1.347(4) no
N6 C40 1.352(4) no
N6 C48 1.475(4) no
N7 C92 1.361(4) no
N7 N8 1.323(4) no
N8 N9 1.345(4) no
N9 C91 1.344(5) no
N9 C95 1.487(4) no
N10 N11 1.319(4) no
N10 C93 1.375(4) no
N11 N12 1.336(4) no
N12 C102 1.481(5) no
N12 C94 1.348(4) no
C1 C2 1.398(4) no
C1 C6 1.393(5) no
C2 C3 1.399(5) no
C3 C4 1.376(5) no
C4 C5 1.385(5) no
C5 C6 1.393(5) no
C7 C12 1.386(5) no
C7 C8 1.392(4) no
C8 C9 1.397(5) no
C9 C10 1.367(6) no
C10 C11 1.377(6) no
C11 C12 1.406(5) no
C13 C18 1.403(4) no
C13 C14 1.395(6) no
C14 C15 1.380(5) no
C15 C16 1.387(4) no
C16 C17 1.386(6) no
C17 C18 1.385(5) no
C19 C24 1.401(4) no
C19 C20 1.407(5) no
C20 C21 1.391(5) no
C21 C22 1.390(4) no
C22 C23 1.391(5) no
C23 C24 1.387(5) no
C25 C30 1.403(4) no
C25 C26 1.384(5) no
C26 C27 1.395(5) no
C27 C28 1.387(6) no
C28 C29 1.389(6) no
C29 C30 1.385(5) no
C31 C32 1.394(6) no
C31 C36 1.392(5) no
C32 C33 1.393(4) no
C33 C34 1.385(5) no
C34 C35 1.370(6) no
C35 C36 1.394(4) no
C37 C38 1.373(6) no
C38 C39 1.446(4) no
C39 C40 1.372(4) no
C41 C42 1.505(5) no
C42 C43 1.403(6) no
C42 C47 1.395(4) no
C43 C44 1.377(6) no
C44 C45 1.394(6) no
C45 C46 1.385(7) no
C46 C47 1.380(6) no
C48 C49 1.520(5) no
C49 C54 1.391(5) no
C49 C50 1.383(6) no
C50 C51 1.401(6) no
C51 C52 1.374(5) no
C52 C53 1.391(6) no
C53 C54 1.404(6) no
C2 H2 0.9500 no
C3 H3 0.9500 no
C4 H4 0.9500 no
C5 H5 0.9500 no
C6 H6 0.9500 no
C8 H8 0.9500 no
C9 H9 0.9500 no
C10 H10 0.9500 no
C11 H11 0.9500 no
C12 H12 0.9500 no
C15 H15 0.9500 no
C16 H16 0.9500 no
C17 H17 0.9500 no
C18 H18 0.9500 no
C20 H20 0.9500 no
C21 H21 0.9500 no
C22 H22 0.9500 no
C23 H23 0.9500 no
C26 H26 0.9500 no
C27 H27 0.9500 no
C28 H28 0.9500 no
C29 H29 0.9500 no
C30 H30 0.9500 no
C32 H32 0.9500 no
C33 H33 0.9500 no
C34 H34 0.9500 no
C35 H35 0.9500 no
C36 H36 0.9500 no
C37 H37 0.9500 no
C40 H40 0.9500 no
C41 H41A 0.9900 no
C41 H41B 0.9900 no
C43 H43 0.9500 no
C44 H44 0.9500 no
C45 H45 0.9500 no
C46 H46 0.9500 no
C47 H47 0.9500 no
C48 H48A 0.9900 no
C48 H48B 0.9900 no
C50 H50 0.9500 no
C51 H51 0.9500 no
C52 H52 0.9500 no
C53 H53 0.9500 no
C54 H54 0.9500 no
C55 C60 1.397(5) no
C55 C56 1.390(6) no
C56 C57 1.391(5) no
C57 C58 1.377(5) no
C58 C59 1.384(6) no
C59 C60 1.385(5) no
C61 C66 1.398(4) no
C61 C62 1.385(4) no
C62 C63 1.382(5) no
C63 C64 1.387(5) no
C64 C65 1.382(6) no
C65 C66 1.389(5) no
C67 C68 1.394(5) no
C67 C72 1.413(5) no
C68 C69 1.380(6) no
C69 C70 1.398(5) no
C70 C71 1.400(5) no
C71 C72 1.377(6) no
C73 C74 1.402(4) no
C73 C78 1.408(4) no
C74 C75 1.399(4) no
C75 C76 1.383(4) no
C76 C77 1.397(4) no
C77 C78 1.385(4) no
C79 C84 1.403(4) no
C79 C80 1.407(5) no
C80 C81 1.385(5) no
C81 C82 1.389(5) no
C82 C83 1.382(5) no
C83 C84 1.389(5) no
C85 C90 1.393(4) no
C85 C86 1.397(5) no
C86 C87 1.380(4) no
C87 C88 1.393(4) no
C88 C89 1.380(5) no
C89 C90 1.391(4) no
C91 C92 1.382(4) no
C92 C93 1.447(5) no
C93 C94 1.364(5) no
C95 C96 1.532(5) no
C96 C97 1.392(5) no
C96 C101 1.408(6) no
C97 C98 1.378(7) no
C98 C99 1.388(7) no
C99 C100 1.373(6) no
C100 C101 1.372(6) no
C102 C103 1.509(5) no
C103 C108 1.400(5) no
C103 C104 1.388(4) no
C104 C105 1.381(5) no
C105 C106 1.379(6) no
C106 C107 1.387(6) no
C107 C108 1.384(5) no
C56 H56 0.9500 no
C57 H57 0.9500 no
C58 H58 0.9500 no
C59 H59 0.9500 no
C60 H60 0.9500 no
C62 H62 0.9500 no
C63 H63 0.9500 no
C64 H64 0.9500 no
C65 H65 0.9500 no
C66 H66 0.9500 no
C68 H68 0.9500 no
C69 H69 0.9500 no
C70 H70 0.9500 no
C71 H71 0.9500 no
C74 H74 0.9500 no
C75 H75 0.9500 no
C76 H76 0.9500 no
C77 H77 0.9500 no
C80 H80 0.9500 no
C81 H81 0.9500 no
C82 H82 0.9500 no
C83 H83 0.9500 no
C84 H84 0.9500 no
C86 H86 0.9500 no
C87 H87 0.9500 no
C88 H88 0.9500 no
C89 H89 0.9500 no
C90 H90 0.9500 no
C91 H91 0.9500 no
C94 H94 0.9500 no
C95 H95B 0.9900 no
C95 H95A 0.9900 no
C97 H97 0.9500 no
C98 H98 0.9500 no
C99 H99 0.9500 no
C100 H100 0.9500 no
C101 H101 0.9500 no
C102 H10E 0.9900 no
C102 H10D 0.9900 no
C104 H104 0.9500 no
C105 H105 0.9500 no
C106 H106 0.9500 no
C107 H107 0.9500 no
C108 H108 0.9500 no
C109 H10A 0.9900 no
C109 H10B 0.9900 no

loop_
_geom_contact_atom_site_label_1
_geom_contact_atom_site_label_2
_geom_contact_distance
_geom_contact_site_symmetry_2
_geom_contact_publ_flag
Cu1 O1 3.285(2) . no
Cu2 O2 3.271(2) . no
Cu1 H6 3.2600 . no
Cu1 H30 3.3500 . no
Cu1 H36 3.0700 . no
Cu1 H8 3.2600 . no
Cu2 H84 2.9300 . no
Cu2 H66 3.1100 . no
Cu2 H56 3.4100 . no
Cl1 H97 3.0900 . no
P2 C14 3.429(3) . no
P3 P4 3.7994(11) . no
P4 N7 3.364(3) . no
P4 N10 3.478(3) . no
P4 C72 3.369(3) . no
P4 P3 3.7994(11) . no
P6 H94 3.1200 2_766 no
F1 C21 3.284(4) 1_655 no
F2 C21 3.367(4) 1_655 no
F2 C37 3.346(5) . no
F2 C47 3.294(4) 2_676 no
F3 C40 3.284(6) . no
F3 C37 3.297(4) . no
F5 C40 3.194(4) 2_666 no
F6 C48 3.314(5) 2_666 no
F8 C94 3.215(5) 2_766 no
F9 C94 3.228(4) 2_766 no
F11 C53 3.285(5) 2_666 no
F11 C54 3.182(4) 2_666 no
F11 C4 3.142(4) 2_676 no
F11 C3 3.298(4) 2_676 no
F12 C81 3.220(4) 2_666 no
F1 H107 2.4600 . no
F1 H21 2.6500 1_655 no
F2 H37 2.4600 . no
F2 H21 2.6700 1_655 no
F2 H47 2.5600 2_676 no
F3 H37 2.4800 . no
F3 H40 2.6000 . no
F4 H50 2.7100 2_666 no
F4 H46 2.8200 2_676 no
F5 H40 2.5400 2_666 no
F6 H48A 2.4200 2_666 no
F7 H65 2.7800 1_554 no
F7 H64 2.8300 1_554 no
F8 H94 2.4700 2_766 no
F8 H54 2.8500 2_666 no
F8 H81 2.6000 2_666 no
F9 H94 2.2900 2_766 no
F9 H104 2.7100 2_766 no
F10 H64 2.4400 1_554 no
F10 H3 2.7000 2_676 no
F11 H3 2.8100 2_676 no
F11 H53 2.8200 2_666 no
F11 H54 2.6200 2_666 no
F11 H4 2.4900 2_676 no
F12 H81 2.6300 2_666 no
O1 Cu1 3.285(2) . no
O1 C7 3.085(5) . no
O1 C12 3.230(4) . no
O2 Cu2 3.271(2) . no
O2 C55 3.180(4) . no
O2 C60 3.338(4) . no
N1 C39 2.406(4) . no
N1 N4 2.737(3) . no
N2 C6 3.345(4) . no
N3 C33 3.292(4) 2_576 no
N4 N1 2.737(3) . no
N4 C38 2.405(4) . no
N7 N10 2.711(4) . no
N7 C93 2.404(5) . no
N7 P4 3.364(3) . no
N8 C101 3.267(4) . no
N8 C84 3.423(5) . no
N10 C86 3.340(4) . no
N10 N7 2.711(4) . no
N10 P4 3.478(3) . no
N10 C92 2.409(4) . no
N11 C23 3.211(4) 1_655 no
N1 H6 2.7900 . no
N2 H26 2.7500 2_576 no
N2 H6 2.4800 . no
N3 H43 2.8300 . no
N4 H30 2.7600 . no
N4 H8 2.9000 . no
N5 H30 2.7600 . no
N7 H66 2.7400 . no
N8 H66 2.8000 . no
N8 H101 2.8100 . no
N8 H84 2.8700 . no
N11 H23 2.7600 1_655 no
C2 C77 3.584(5) . no
C3 F11 3.298(4) 2_676 no
C4 F11 3.142(4) 2_676 no
C5 C44 3.453(6) . no
C5 C45 3.487(6) . no
C6 C18 3.558(6) . no
C6 N2 3.345(4) . no
C7 O1 3.085(5) . no
C8 C102 3.594(6) 1_455 no
C9 C102 3.474(6) 1_455 no
C12 C14 3.496(5) . no
C12 O1 3.230(4) . no
C14 P2 3.429(3) . no
C14 C12 3.496(5) . no
C14 C31 3.461(4) . no
C15 C57 3.471(5) 1_455 no
C15 C32 3.291(4) . no
C15 C19 3.571(4) . no
C15 C58 3.574(5) 1_455 no
C15 C23 3.412(4) . no
C16 C58 3.488(5) 1_455 no
C16 C51 3.585(4) 1_465 no
C16 C52 3.555(4) 1_465 no
C17 C88 3.567(5) 1_465 no
C18 C6 3.558(6) . no
C19 C15 3.571(4) . no
C20 C26 3.556(5) . no
C20 C30 3.510(5) . no
C21 F2 3.367(4) 1_455 no
C21 F1 3.284(4) 1_455 no
C23 C15 3.412(4) . no
C23 N11 3.211(4) 1_455 no
C26 C20 3.556(5) . no
C26 C35 3.542(6) 2_576 no
C28 C106 3.541(5) 2_666 no
C30 C20 3.510(5) . no
C31 C14 3.461(4) . no
C32 C41 3.546(5) 2_576 no
C32 C15 3.291(4) . no
C33 C37 3.445(5) 2_576 no
C33 N3 3.292(4) 2_576 no
C33 C41 3.489(5) 2_576 no
C34 C37 3.416(5) 2_576 no
C35 C26 3.542(6) 2_576 no
C37 C34 3.416(5) 2_576 no
C37 C33 3.445(5) 2_576 no
C37 F2 3.346(5) . no
C37 F3 3.297(4) . no
C40 F3 3.284(6) . no
C40 F5 3.194(4) 2_666 no
C40 C50 3.323(5) . no
C41 C32 3.546(5) 2_576 no
C41 C33 3.489(5) 2_576 no
C44 C5 3.453(6) . no
C45 C5 3.487(6) . no
C47 F2 3.294(4) 2_676 no
C48 F6 3.314(5) 2_666 no
C50 C40 3.323(5) . no
C51 C16 3.585(4) 1_645 no
C52 C16 3.555(4) 1_645 no
C53 F11 3.285(5) 2_666 no
C54 F11 3.182(4) 2_666 no
C55 O2 3.180(4) . no
C57 C15 3.471(5) 1_655 no
C58 C15 3.574(5) 1_655 no
C58 C16 3.488(5) 1_655 no
C60 C72 3.495(5) . no
C60 O2 3.338(4) . no
C62 C68 3.565(6) . no
C63 C63 3.590(5) 2_677 no
C67 C84 3.459(4) . no
C68 C62 3.565(6) . no
C68 C84 3.590(4) . no
C71 C77 3.470(4) . no
C71 C73 3.566(4) . no
C72 C79 3.468(4) . no
C72 C60 3.495(5) . no
C72 P4 3.369(3) . no
C73 C71 3.566(4) . no
C74 C86 3.337(5) . no
C77 C2 3.584(5) . no
C77 C71 3.470(4) . no
C79 C72 3.468(4) . no
C80 C90 3.447(5) . no
C81 F12 3.220(4) 2_666 no
C84 C67 3.459(4) . no
C84 C68 3.590(4) . no
C84 N8 3.423(5) . no
C85 C92 3.594(5) . no
C86 C93 3.407(5) . no
C86 N10 3.340(4) . no
C86 C74 3.337(5) . no
C87 C94 3.574(5) . no
C88 C17 3.567(5) 1_645 no
C90 C80 3.447(5) . no
C90 C101 3.568(5) . no
C92 C85 3.594(5) . no
C93 C86 3.407(5) . no
C94 F8 3.215(5) 2_766 no
C94 F9 3.228(4) 2_766 no
C94 C104 3.454(5) . no
C94 C87 3.574(5) . no
C1 H77 3.0800 . no
C1 H18 2.5900 . no
C101 C90 3.568(5) . no
C101 N8 3.267(4) . no
C102 C8 3.594(6) 1_655 no
C2 H18 3.0200 . no
C2 H77 2.9400 . no
C102 C9 3.474(6) 1_655 no
C3 H77 2.9200 . no
C4 H77 3.0400 . no
C104 C94 3.454(5) . no
C4 H105 3.0400 1_465 no
C5 H105 2.9200 1_465 no
C6 H18 2.9500 . no
C106 C28 3.541(5) 2_666 no
C7 H2 2.7400 . no
C8 H10D 3.0800 1_455 no
C8 H71 3.0700 . no
C9 H71 3.0600 . no
C109 F10 3.216(11) 2_766 no
C9 H10D 2.8100 1_455 no
C109 F9 3.362(9) 2_766 no
C11 H70 3.0700 . no
C12 H2 2.9000 . no
C13 H12 2.7400 . no
C14 H12 3.0200 . no
C16 H58 2.9900 1_455 no
C17 H88 3.0800 1_465 no
C19 H32 2.6600 . no
C19 H108 3.0600 1_455 no
C20 H108 2.9000 1_455 no
C20 H32 2.9700 . no
C21 H43 3.0100 1_455 no
C21 H108 2.8900 1_455 no
C22 H108 3.0200 1_455 no
C23 H15 2.8600 . no
C24 H15 2.6000 . no
C25 H20 2.5500 . no
C25 H35 2.9900 2_576 no
C26 H20 2.8400 . no
C26 H35 2.7500 2_576 no
C27 H35 2.8000 2_576 no
C28 H106 3.1000 2_666 no
C28 H35 3.0900 2_576 no
C30 H20 3.0500 . no
C31 H26 2.6800 . no
C32 H41A 2.9000 2_576 no
C32 H26 3.0200 . no
C37 H43 3.0700 . no
C38 H76 2.9700 . no
C40 H50 2.9900 . no
C42 H41B 2.9900 2_676 no
C44 H5 3.0400 . no
C44 H32 3.0800 1_655 no
C44 H15 3.0400 1_655 no
C45 H5 2.8400 . no
C45 H33 2.9500 1_655 no
C46 H33 2.8300 1_655 no
C46 H5 2.8300 . no
C47 H5 3.0200 . no
C47 H41B 2.8200 2_676 no
C51 H16 2.8000 1_645 no
C52 H74 2.7300 . no
C52 H16 2.8100 1_645 no
C53 H74 3.0100 . no
C55 H62 2.7100 . no
C59 H99 3.0400 1_565 no
C60 H62 2.9100 . no
C61 H68 2.6200 . no
C62 H98 3.0700 1_565 no
C62 H68 2.9300 . no
C65 H100 3.0200 2_667 no
C67 H84 3.0600 . no
C67 H60 2.6400 . no
C70 H10B 2.9900 1_465 no
C72 H60 2.9700 . no
C73 H22 2.9300 1_655 no
C73 H86 3.0500 . no
C73 H80 3.0000 . no
C74 H22 2.9500 1_655 no
C74 H80 3.0300 . no
C74 H86 3.0600 . no
C75 H22 2.9500 1_655 no
C75 H8 3.0800 . no
C76 H22 2.9400 1_655 no
C76 H8 2.9400 . no
C77 H71 2.9300 . no
C77 H22 2.9100 1_655 no
C78 H71 2.6000 . no
C78 H22 2.9000 1_655 no
C79 H90 2.6300 . no
C80 H90 2.8800 . no
C80 H9 2.9500 . no
C82 H100 3.1000 . no
C83 H95A 3.0700 2_667 no
C83 H101 2.9600 . no
C84 H101 3.0400 . no
C85 H74 2.7300 . no
C86 H74 2.9000 . no
C87 H52 3.0200 . no
C88 H17 3.0800 1_645 no
C88 H52 2.9700 . no
C89 H52 3.0500 . no
C96 H69 2.9000 2_667 no
C97 H69 3.0200 2_667 no
C98 H89 3.0200 . no
C99 H62 2.9400 1_545 no
C100 H90 2.8700 . no
C101 H83 2.9700 2_667 no
C101 H90 2.8100 . no
C103 H87 2.9400 . no
C104 H87 2.8900 . no
C104 H48B 2.9400 1_655 no
C105 H87 2.8300 . no
C106 H28 2.8400 2_666 no
C106 H87 2.8300 . no
C107 H87 2.8900 . no
C108 H87 2.9400 . no
H2 C7 2.7400 . no
H2 C12 2.9000 . no
H3 F10 2.7000 2_676 no
H3 F11 2.8100 2_676 no
H4 F11 2.4900 2_676 no
H5 C47 3.0200 . no
H5 C46 2.8300 . no
H5 C44 3.0400 . no
H5 C45 2.8400 . no
H6 Cu1 3.2600 . no
H6 N1 2.7900 . no
H6 N2 2.4800 . no
H8 Cu1 3.2600 . no
H8 C76 2.9400 . no
H8 N4 2.9000 . no
H8 C75 3.0800 . no
H9 C80 2.9500 . no
H9 H80 2.5300 . no
H10A F9 2.4100 2_766 no
H10A F10 2.7500 2_766 no
H10D C9 2.8100 1_655 no
H10D C8 3.0800 1_655 no
H10D H104 2.4900 . no
H10E H108 2.4300 . no
H12 C13 2.7400 . no
H12 C14 3.0200 . no
H12 H57 2.4000 1_455 no
H15 C23 2.8600 . no
H15 H44 2.4600 1_455 no
H15 C44 3.0400 1_455 no
H15 C24 2.6000 . no
H16 C51 2.8000 1_465 no
H16 C52 2.8100 1_465 no
H16 H45 2.5700 1_455 no
H17 C88 3.0800 1_465 no
H18 C6 2.9500 . no
H18 C2 3.0200 . no
H18 C1 2.5900 . no
H20 C25 2.5500 . no
H20 C26 2.8400 . no
H20 C30 3.0500 . no
H21 F1 2.6500 1_455 no
H21 F2 2.6700 1_455 no
H22 C78 2.9000 1_455 no
H22 C75 2.9500 1_455 no
H22 C76 2.9400 1_455 no
H22 C77 2.9100 1_455 no
H22 C74 2.9500 1_455 no
H22 C73 2.9300 1_455 no
H23 N11 2.7600 1_455 no
H26 H41A 2.4300 2_576 no
H26 C32 3.0200 . no
H26 N2 2.7500 2_576 no
H26 C31 2.6800 . no
H28 C106 2.8400 2_666 no
H30 N4 2.7600 . no
H30 Cu1 3.3500 . no
H30 N5 2.7600 . no
H32 C44 3.0800 1_455 no
H32 C20 2.9700 . no
H32 C19 2.6600 . no
H33 C46 2.8300 1_455 no
H33 C45 2.9500 1_455 no
H35 C26 2.7500 2_576 no
H35 C25 2.9900 2_576 no
H35 C28 3.0900 2_576 no
H35 C27 2.8000 2_576 no
H36 Cu1 3.0700 . no
H37 F3 2.4800 . no
H37 F2 2.4600 . no
H40 H50 2.5600 . no
H40 F3 2.6000 . no
H40 F5 2.5400 2_666 no
H41A H47 2.3400 . no
H41A H26 2.4300 2_576 no
H41A C32 2.9000 2_576 no
H41B C47 2.8200 2_676 no
H41B C42 2.9900 2_676 no
H43 C21 3.0100 1_655 no
H43 N3 2.8300 . no
H43 C37 3.0700 . no
H44 H15 2.4600 1_655 no
H45 H16 2.5700 1_655 no
H46 F4 2.8200 2_676 no
H46 H48A 2.4700 1_565 no
H47 F2 2.5600 2_676 no
H47 H41A 2.3400 . no
H48A H50 2.5800 . no
H48A F6 2.4200 2_666 no
H48A H46 2.4700 1_545 no
H48B C104 2.9400 1_455 no
H48B H54 2.3700 . no
H50 H48A 2.5800 . no
H50 F4 2.7100 2_666 no
H50 H40 2.5600 . no
H50 C40 2.9900 . no
H52 C89 3.0500 . no
H52 C87 3.0200 . no
H52 C88 2.9700 . no
H53 F11 2.8200 2_666 no
H54 H48B 2.3700 . no
H54 F11 2.6200 2_666 no
H54 F8 2.8500 2_666 no
H56 Cu2 3.4100 . no
H57 H12 2.4000 1_655 no
H58 C16 2.9900 1_655 no
H59 F12 2.7400 2_676 no
H59 F11 2.5400 2_676 no
H60 C67 2.6400 . no
H60 C72 2.9700 . no
H62 C55 2.7100 . no
H62 C60 2.9100 . no
H62 C99 2.9400 1_565 no
H62 H99 2.3600 1_565 no
H64 F7 2.8300 1_556 no
H64 F10 2.4400 1_556 no
H65 F7 2.7800 1_556 no
H66 Cu2 3.1100 . no
H66 N7 2.7400 . no
H66 N8 2.8000 . no
H68 C61 2.6200 . no
H68 C62 2.9300 . no
H69 C96 2.9000 2_667 no
H69 C97 3.0200 2_667 no
H70 C11 3.0700 . no
H71 C8 3.0700 . no
H71 C77 2.9300 . no
H71 C78 2.6000 . no
H71 C9 3.0600 . no
H74 C85 2.7300 . no
H74 C86 2.9000 . no
H74 C52 2.7300 . no
H74 C53 3.0100 . no
H76 C38 2.9700 . no
H77 C1 3.0800 . no
H77 C2 2.9400 . no
H77 C4 3.0400 . no
H77 C3 2.9200 . no
H80 C74 3.0300 . no
H80 H9 2.5300 . no
H80 C73 3.0000 . no
H81 F8 2.6000 2_666 no
H81 F12 2.6300 2_666 no
H83 H101 2.2500 2_667 no
H83 C101 2.9700 2_667 no
H84 C67 3.0600 . no
H84 Cu2 2.9300 . no
H84 N8 2.8700 . no
H86 C73 3.0500 . no
H86 C74 3.0600 . no
H87 C108 2.9400 . no
H87 C103 2.9400 . no
H87 C104 2.8900 . no
H87 C105 2.8300 . no
H87 C106 2.8300 . no
H87 C107 2.8900 . no
H88 C17 3.0800 1_645 no
H89 C98 3.0200 . no
H90 C79 2.6300 . no
H90 C80 2.8800 . no
H90 C101 2.8100 . no
H90 C100 2.8700 . no
H94 F8 2.4700 2_766 no
H94 P6 3.1200 2_766 no
H94 F9 2.2900 2_766 no
H95A C83 3.0700 2_667 no
H95B H97 2.3800 . no
H97 H95B 2.3800 . no
H97 Cl1 3.0900 . no
H98 C62 3.0700 1_545 no
H99 C59 3.0400 1_545 no
H99 H62 2.3600 1_545 no
H100 C65 3.0200 2_667 no
H100 C82 3.1000 . no
H101 N8 2.8100 . no
H101 C83 2.9600 . no
H101 C84 3.0400 . no
H101 H83 2.2500 2_667 no
H104 H10D 2.4900 . no
H104 F9 2.7100 2_766 no
H105 C4 3.0400 1_645 no
H105 C5 2.9200 1_645 no
H106 C28 3.1000 2_666 no
H107 F1 2.4600 . no
H108 C19 3.0600 1_655 no
H108 C20 2.9000 1_655 no
H108 C21 2.8900 1_655 no
H108 C22 3.0200 1_655 no
H108 H10E 2.4300 . no

loop_
_geom_hbond_atom_site_label_D
_geom_hbond_atom_site_label_H
_geom_hbond_atom_site_label_A
_geom_hbond_site_symmetry_A
_geom_hbond_distance_DH
_geom_hbond_distance_HA
_geom_hbond_distance_DA
_geom_hbond_angle_DHA
_geom_hbond_publ_flag
C4 H4 F11 2_676 0.9500 2.4900 3.142(4) 126.00 no
C6 H6 N2 . 0.9500 2.4800 3.345(4) 151.00 no
C109 H10A F9 2_766 0.9900 2.4100 3.362(9) 161.00 no
C37 H37 F2 . 0.9500 2.4600 3.346(5) 155.00 no
C37 H37 F3 . 0.9500 2.4800 3.297(4) 144.00 no
C40 H40 F5 2_666 0.9500 2.5400 3.194(4) 126.00 no
C48 H48A F6 2_666 0.9900 2.4200 3.314(5) 149.00 no
C59 H59 F11 2_676 0.9500 2.5400 3.443(4) 158.00 no
C64 H64 F10 1_556 0.9500 2.4400 3.379(4) 172.00 no
C94 H94 F8 2_766 0.9500 2.4700 3.215(5) 135.00 no
C94 H94 F9 2_766 0.9500 2.2900 3.228(4) 167.00 no
C107 H107 F1 . 0.9500 2.4600 3.394(5) 169.00 no

loop_
_geom_torsion_atom_site_label_1
_geom_torsion_atom_site_label_2
_geom_torsion_atom_site_label_3
_geom_torsion_atom_site_label_4
_geom_torsion
_geom_torsion_publ_flag
P2 Cu1 P1 C1 -133.00(12) no
P2 Cu1 P1 C7 102.59(15) no
P2 Cu1 P1 C13 -16.04(12) no
N1 Cu1 P1 C1 -1.03(14) no
N1 Cu1 P1 C7 -125.44(16) no
N1 Cu1 P1 C13 115.93(14) no
N4 Cu1 P1 C1 90.46(15) no
N4 Cu1 P1 C7 -33.95(17) no
N4 Cu1 P1 C13 -152.59(14) no
P1 Cu1 P2 C19 -56.89(11) no
P1 Cu1 P2 C25 -176.78(11) no
P1 Cu1 P2 C31 63.98(12) no
N1 Cu1 P2 C19 170.44(12) no
N1 Cu1 P2 C25 50.56(13) no
N1 Cu1 P2 C31 -68.68(13) no
N4 Cu1 P2 C19 83.05(13) no
N4 Cu1 P2 C25 -36.83(13) no
N4 Cu1 P2 C31 -156.08(13) no
P1 Cu1 N1 N2 -45.5(3) no
P1 Cu1 N1 C38 117.1(2) no
P2 Cu1 N1 N2 87.6(3) no
P2 Cu1 N1 C38 -109.9(2) no
N4 Cu1 N1 N2 -163.2(3) no
N4 Cu1 N1 C38 -0.7(2) no
P1 Cu1 N4 N5 77.3(3) no
P1 Cu1 N4 C39 -119.0(2) no
P2 Cu1 N4 N5 -60.6(3) no
P2 Cu1 N4 C39 103.1(2) no
N1 Cu1 N4 N5 -170.9(3) no
N1 Cu1 N4 C39 -7.2(2) no
N7 Cu2 P4 C73 -169.37(13) no
N7 Cu2 P4 C79 65.76(13) no
N7 Cu2 P4 C85 -49.91(12) no
N10 Cu2 P4 C73 -88.94(13) no
N10 Cu2 P4 C79 146.19(13) no
N10 Cu2 P4 C85 30.52(13) no
P3 Cu2 N7 N8 58.2(3) no
P3 Cu2 N7 C92 -143.6(2) no
P4 Cu2 N7 N8 -65.3(3) no
P4 Cu2 N7 C92 93.0(2) no
N10 Cu2 N7 N8 -169.7(3) no
N10 Cu2 N7 C92 -11.4(2) no
P3 Cu2 N10 N11 -63.2(3) no
P3 Cu2 N10 C93 132.7(2) no
P4 Cu2 N10 N11 80.0(3) no
P4 Cu2 N10 C93 -84.2(2) no
N7 Cu2 N10 N11 174.0(3) no
N7 Cu2 N10 C93 9.9(2) no
N10 Cu2 P3 C55 34.68(18) no
P4 Cu2 P3 C55 -106.10(15) no
P4 Cu2 P3 C61 129.06(14) no
P4 Cu2 P3 C67 13.02(11) no
N7 Cu2 P3 C55 138.86(17) no
N7 Cu2 P3 C61 14.01(17) no
N7 Cu2 P3 C67 -102.03(14) no
P3 Cu2 P4 C73 61.56(12) no
N10 Cu2 P3 C61 -90.16(18) no
N10 Cu2 P3 C67 153.79(14) no
P3 Cu2 P4 C79 -63.31(11) no
P3 Cu2 P4 C85 -178.99(10) no
C7 P1 C1 C2 -27.7(3) no
Cu1 P1 C1 C2 -156.8(2) no
Cu1 P1 C1 C6 26.7(3) no
C7 P1 C13 C18 122.1(3) no
C7 P1 C1 C6 155.8(3) no
C13 P1 C1 C2 82.5(3) no
C13 P1 C1 C6 -93.9(3) no
Cu1 P1 C7 C8 43.9(3) no
Cu1 P1 C7 C12 -135.4(3) no
C1 P1 C7 C8 -89.4(3) no
C1 P1 C7 C12 91.3(4) no
C13 P1 C7 C8 164.0(3) no
C13 P1 C7 C12 -15.3(4) no
Cu1 P1 C13 C14 54.6(2) no
Cu1 P1 C13 C18 -114.7(3) no
C1 P1 C13 C14 -176.7(2) no
C1 P1 C13 C18 14.1(3) no
C7 P1 C13 C14 -68.7(3) no
Cu1 P2 C19 C20 -142.3(2) no
Cu1 P2 C31 C36 32.8(3) no
C19 P2 C31 C32 -14.3(3) no
C19 P2 C31 C36 162.8(2) no
Cu1 P2 C19 C24 35.7(3) no
C25 P2 C19 C20 -15.1(3) no
C25 P2 C19 C24 162.9(2) no
C31 P2 C19 C20 93.1(3) no
C31 P2 C19 C24 -88.9(2) no
Cu1 P2 C25 C26 -135.2(3) no
Cu1 P2 C25 C30 48.6(3) no
C19 P2 C25 C26 94.7(4) no
C19 P2 C25 C30 -81.6(3) no
C31 P2 C25 C26 -12.4(4) no
C31 P2 C25 C30 171.3(3) no
Cu1 P2 C31 C32 -144.4(2) no
C25 P2 C31 C32 90.4(3) no
C25 P2 C31 C36 -92.5(3) no
C61 P3 C55 C56 84.8(3) no
Cu2 P3 C55 C56 -46.3(3) no
Cu2 P3 C55 C60 134.9(2) no
C67 P3 C55 C56 -168.1(2) no
C67 P3 C55 C60 13.1(3) no
Cu2 P3 C61 C62 158.3(3) no
Cu2 P3 C61 C66 -21.3(4) no
C55 P3 C61 C62 26.3(4) no
C55 P3 C61 C66 -153.2(3) no
C67 P3 C61 C62 -82.0(4) no
C67 P3 C61 C66 98.5(3) no
Cu2 P3 C67 C68 119.3(2) no
Cu2 P3 C67 C72 -53.1(2) no
C55 P3 C67 C68 -113.3(3) no
C55 P3 C67 C72 74.3(2) no
C61 P3 C67 C68 -5.5(3) no
C61 P3 C67 C72 -177.8(2) no
C61 P3 C55 C60 -94.0(3) no
C79 P4 C73 C74 -90.3(3) no
C79 P4 C73 C78 92.4(2) no
C85 P4 C73 C74 19.1(3) no
C85 P4 C73 C78 -158.2(2) no
Cu2 P4 C79 C80 178.2(2) no
Cu2 P4 C79 C84 -2.1(3) no
C73 P4 C79 C80 45.4(3) no
C73 P4 C79 C84 -134.9(2) no
C85 P4 C79 C80 -63.9(3) no
C85 P4 C79 C84 115.9(3) no
Cu2 P4 C85 C86 -69.6(3) no
Cu2 P4 C85 C90 99.0(3) no
C73 P4 C85 C86 59.4(3) no
C73 P4 C85 C90 -132.1(3) no
Cu2 P4 C73 C74 140.6(3) no
Cu2 P4 C73 C78 -36.7(3) no
C79 P4 C85 C86 168.8(3) no
C79 P4 C85 C90 -22.6(4) no
C14 O1 C24 C19 83.8(3) no
C14 O1 C24 C23 -99.9(3) no
C24 O1 C14 C13 -152.5(3) no
C24 O1 C14 C15 27.7(4) no
C72 O2 C78 C73 -81.3(3) no
C78 O2 C72 C67 152.0(2) no
C72 O2 C78 C77 103.1(3) no
C78 O2 C72 C71 -29.4(4) no
Cu1 N1 C38 C37 -167.8(2) no
Cu1 N1 C38 C39 8.5(4) no
Cu1 N1 N2 N3 162.4(2) no
C38 N1 N2 N3 -0.3(3) no
N2 N1 C38 C37 0.1(4) no
N2 N1 C38 C39 176.4(3) no
N1 N2 N3 C37 0.4(3) no
N1 N2 N3 C41 -175.7(3) no
N2 N3 C41 C42 69.8(4) no
N2 N3 C37 C38 -0.3(4) no
C41 N3 C37 C38 175.5(3) no
C37 N3 C41 C42 -105.7(4) no
N5 N4 C39 C38 -177.7(3) no
C39 N4 N5 N6 -0.9(3) no
N5 N4 C39 C40 0.9(4) no
Cu1 N4 N5 N6 163.0(2) no
Cu1 N4 C39 C38 14.2(4) no
Cu1 N4 C39 C40 -167.2(2) no
N4 N5 N6 C48 172.0(3) no
N4 N5 N6 C40 0.6(3) no
N5 N6 C48 C49 -97.9(3) no
N5 N6 C40 C39 -0.1(4) no
C48 N6 C40 C39 -170.7(3) no
C40 N6 C48 C49 72.1(4) no
Cu2 N7 N8 N9 158.4(2) no
N8 N7 C92 C93 176.1(3) no
Cu2 N7 C92 C91 -164.3(2) no
Cu2 N7 C92 C93 11.5(4) no
C92 N7 N8 N9 0.1(3) no
N8 N7 C92 C91 0.3(4) no
N7 N8 N9 C91 -0.5(4) no
N7 N8 N9 C95 -172.6(3) no
C95 N9 C91 C92 171.8(3) no
N8 N9 C91 C92 0.7(4) no
C91 N9 C95 C96 -89.1(4) no
N8 N9 C95 C96 81.5(3) no
N11 N10 C93 C92 -175.4(3) no
Cu2 N10 C93 C94 168.1(2) no
Cu2 N10 N11 N12 -164.6(2) no
C93 N10 N11 N12 0.2(3) no
Cu2 N10 C93 C92 -7.0(4) no
N11 N10 C93 C94 -0.3(4) no
N10 N11 N12 C94 -0.1(4) no
N10 N11 N12 C102 175.2(3) no
C94 N12 C102 C103 68.9(5) no
N11 N12 C102 C103 -105.6(4) no
N11 N12 C94 C93 -0.1(4) no
C102 N12 C94 C93 -175.0(3) no
C6 C1 C2 C3 -0.9(5) no
P1 C1 C2 C3 -177.3(3) no
P1 C1 C6 C5 177.3(3) no
C2 C1 C6 C5 0.7(5) no
C1 C2 C3 C4 0.4(5) no
C2 C3 C4 C5 0.4(5) no
C3 C4 C5 C6 -0.7(5) no
C4 C5 C6 C1 0.1(5) no
P1 C7 C8 C9 179.9(3) no
C8 C7 C12 C11 -0.1(6) no
C12 C7 C8 C9 -0.8(6) no
P1 C7 C12 C11 179.2(3) no
C7 C8 C9 C10 0.9(6) no
C8 C9 C10 C11 -0.1(6) no
C9 C10 C11 C12 -0.8(6) no
C10 C11 C12 C7 0.9(6) no
P1 C13 C14 C15 -169.5(2) no
P1 C13 C14 O1 10.8(3) no
C18 C13 C14 C15 0.4(4) no
P1 C13 C18 C17 167.8(3) no
C18 C13 C14 O1 -179.3(3) no
C14 C13 C18 C17 -1.5(5) no
C13 C14 C15 C16 1.0(5) no
O1 C14 C15 C16 -179.3(3) no
C14 C15 C16 C17 -1.4(5) no
C15 C16 C17 C18 0.3(5) no
C16 C17 C18 C13 1.2(5) no
C20 C19 C24 C23 -0.3(4) no
C20 C19 C24 O1 175.8(2) no
P2 C19 C20 C21 178.2(2) no
C24 C19 C20 C21 0.1(4) no
P2 C19 C24 O1 -2.3(4) no
P2 C19 C24 C23 -178.4(2) no
C19 C20 C21 C22 0.3(5) no
C20 C21 C22 C23 -0.4(5) no
C21 C22 C23 C24 0.3(5) no
C22 C23 C24 C19 0.1(4) no
C22 C23 C24 O1 -176.0(3) no
C30 C25 C26 C27 1.9(6) no
P2 C25 C26 C27 -174.3(3) no
C26 C25 C30 C29 -1.6(6) no
P2 C25 C30 C29 174.9(3) no
C25 C26 C27 C28 -0.3(6) no
C26 C27 C28 C29 -1.6(7) no
C27 C28 C29 C30 2.0(7) no
C28 C29 C30 C25 -0.4(7) no
P2 C31 C36 C35 -177.4(3) no
C32 C31 C36 C35 -0.1(5) no
P2 C31 C32 C33 176.7(2) no
C36 C31 C32 C33 -0.5(5) no
C31 C32 C33 C34 0.3(5) no
C32 C33 C34 C35 0.4(5) no
C33 C34 C35 C36 -1.0(5) no
C34 C35 C36 C31 0.9(5) no
N3 C37 C38 N1 0.1(4) no
N3 C37 C38 C39 -175.3(3) no
N1 C38 C39 N4 -15.8(5) no
N1 C38 C39 C40 166.1(4) no
C37 C38 C39 N4 159.3(4) no
C37 C38 C39 C40 -18.8(7) no
N4 C39 C40 N6 -0.5(4) no
C38 C39 C40 N6 177.8(4) no
N3 C41 C42 C43 52.2(5) no
N3 C41 C42 C47 -130.3(4) no
C41 C42 C43 C44 178.8(4) no
C47 C42 C43 C44 1.3(6) no
C41 C42 C47 C46 -178.0(4) no
C43 C42 C47 C46 -0.5(6) no
C42 C43 C44 C45 -1.3(7) no
C43 C44 C45 C46 0.5(7) no
C44 C45 C46 C47 0.3(7) no
C45 C46 C47 C42 -0.3(7) no
N6 C48 C49 C50 -73.4(3) no
N6 C48 C49 C54 103.4(3) no
C48 C49 C50 C51 175.2(3) no
C54 C49 C50 C51 -1.7(4) no
C48 C49 C54 C53 -176.7(3) no
C50 C49 C54 C53 0.3(4) no
C49 C50 C51 C52 2.0(4) no
C50 C51 C52 C53 -0.9(4) no
C51 C52 C53 C54 -0.5(4) no
C52 C53 C54 C49 0.8(4) no
P3 C55 C56 C57 -176.8(3) no
C60 C55 C56 C57 2.0(5) no
P3 C55 C60 C59 178.0(3) no
C56 C55 C60 C59 -0.7(5) no
C55 C56 C57 C58 -1.7(5) no
C56 C57 C58 C59 0.1(5) no
C57 C58 C59 C60 1.2(5) no
C58 C59 C60 C55 -0.8(5) no
P3 C61 C62 C63 -179.4(3) no
C66 C61 C62 C63 0.1(6) no
P3 C61 C66 C65 -179.3(3) no
C62 C61 C66 C65 1.2(6) no
C61 C62 C63 C64 -0.8(6) no
C62 C63 C64 C65 0.2(6) no
C63 C64 C65 C66 1.1(6) no
C64 C65 C66 C61 -1.8(6) no
P3 C67 C68 C69 -171.4(2) no
C72 C67 C68 C69 1.0(4) no
P3 C67 C72 O2 -11.2(3) no
P3 C67 C72 C71 170.1(2) no
C68 C67 C72 O2 175.8(2) no
C68 C67 C72 C71 -2.9(4) no
C67 C68 C69 C70 1.6(4) no
C68 C69 C70 C71 -2.5(4) no
C69 C70 C71 C72 0.7(4) no
C70 C71 C72 O2 -176.6(2) no
C70 C71 C72 C67 2.0(4) no
P4 C73 C74 C75 -176.2(3) no
C78 C73 C74 C75 1.2(5) no
P4 C73 C78 O2 0.5(4) no
P4 C73 C78 C77 176.0(3) no
C74 C73 C78 O2 -177.0(3) no
C74 C73 C78 C77 -1.5(5) no
C73 C74 C75 C76 -0.4(6) no
C74 C75 C76 C77 0.0(6) no
C75 C76 C77 C78 -0.3(6) no
C76 C77 C78 O2 176.6(3) no
C76 C77 C78 C73 1.1(5) no
P4 C79 C80 C81 179.6(2) no
C84 C79 C80 C81 -0.1(4) no
P4 C79 C84 C83 -179.4(2) no
C80 C79 C84 C83 0.3(4) no
C79 C80 C81 C82 0.1(5) no
C80 C81 C82 C83 -0.2(5) no
C81 C82 C83 C84 0.4(5) no
C82 C83 C84 C79 -0.5(5) no
P4 C85 C86 C87 168.4(3) no
C90 C85 C86 C87 -0.5(6) no
P4 C85 C90 C89 -167.4(3) no
C86 C85 C90 C89 1.3(6) no
C85 C86 C87 C88 -0.6(6) no
C86 C87 C88 C89 1.0(6) no
C87 C88 C89 C90 -0.2(6) no
C88 C89 C90 C85 -1.0(6) no
N9 C91 C92 N7 -0.6(4) no
N9 C91 C92 C93 -175.3(4) no
N7 C92 C93 N10 -3.7(5) no
N7 C92 C93 C94 -177.1(4) no
C91 C92 C93 N10 170.7(4) no
C91 C92 C93 C94 -2.7(8) no
N10 C93 C94 N12 0.2(4) no
C92 C93 C94 N12 174.1(4) no
N9 C95 C96 C97 112.2(3) no
N9 C95 C96 C101 -68.2(4) no
C95 C96 C97 C98 -180.0(3) no
C101 C96 C97 C98 0.4(5) no
C95 C96 C101 C100 179.3(3) no
C97 C96 C101 C100 -1.1(5) no
C96 C97 C98 C99 0.7(6) no
C97 C98 C99 C100 -1.1(6) no
C98 C99 C100 C101 0.5(6) no
C99 C100 C101 C96 0.6(6) no
N12 C102 C103 C104 -84.6(4) no
N12 C102 C103 C108 93.2(4) no
C102 C103 C104 C105 177.2(4) no
C108 C103 C104 C105 -0.5(6) no
C102 C103 C108 C107 -177.6(4) no
C104 C103 C108 C107 0.2(6) no
C103 C104 C105 C106 0.3(6) no
C104 C105 C106 C107 0.3(7) no
C105 C106 C107 C108 -0.6(6) no
C106 C107 C108 C103 0.4(6) no
